data_4515790
loop_
_publ_author_name
'Sullivan, Kevin P.'
'Wieliczko, Marika'
'Kim, Mooeung'
'Yin, Qiushi'
'Collins-Wildman, Daniel L.'
'Mehta, Anil K.'
'Bacsa, John'
'Lu, Xinlin'
'Geletii, Yurii V.'
'Hill, Craig L.'

_publ_section_title
;
 Speciation and Dynamics in the [Co4V2W18O68]10--/Co(II)aq/CoOx Catalytic
 Water Oxidation System
;
_journal_issue 12
_journal_name_full 'ACS Catalysis'
_journal_page_first 11952
_journal_paper_doi 10.1021/acscatal.7b01030
_journal_volume 8
_journal_year 2018
_chemical_formula_moiety 'C2 H3 Co2 N O34 V W8.48, 3(C2 H3 N), 0.52(W), 3(C16 H36 N)'
_chemical_formula_sum 'C56 H120 Co2 N7 O34 V W9'
_chemical_formula_weight 3259.03
_space_group_crystal_system monoclinic
_space_group_IT_number 14
_space_group_name_Hall '-P 2yn'
_space_group_name_H-M_alt 'P 1 21/n 1'
_atom_sites_solution_hydrogens geom
_atom_sites_solution_primary dual
_audit_creation_date 2017-03-24
_audit_creation_method
;
Olex2 1.2-dev
(compiled 2017.03.21 svn.r3399 for OlexSys, GUI svn.r5332)
;
_cell_angle_alpha 90
_cell_angle_beta 109.886(2)
_cell_angle_gamma 90
_cell_formula_units_Z 4
_cell_length_a 14.4162(2)
_cell_length_b 32.8597(6)
_cell_length_c 20.2434(4)
_cell_measurement_reflns_used 50248
_cell_measurement_temperature 100(2)
_cell_measurement_theta_max 32.3450
_cell_measurement_theta_min 1.3340
_cell_volume 9017.7(3)
_computing_cell_refinement 'SAINT v8.37A (Bruker, 2013)'
_computing_data_collection 'APEX2 v2016.5-1 (Bruker, 2014)'
_computing_data_reduction 'SAINT v8.37A (Bruker, 2013)'
_computing_molecular_graphics 'Olex2 (Dolomanov et al., 2009)'
_computing_publication_material 'Olex2 (Dolomanov et al., 2009)'
_computing_structure_refinement 'SHELXL-2014/7 (Sheldrick, 2014)'
_computing_structure_solution 'SHELXT (Sheldrick, 2015)'
_diffrn_ambient_temperature 100(2)
_diffrn_detector 'CCD plate'
_diffrn_measured_fraction_theta_full 0.997
_diffrn_measured_fraction_theta_max 0.992
_diffrn_measurement_details
;
List of Runs (angles in degrees, time in seconds):

  # Type    Start    End  Width  t~exp~   \w     \q     \k     \f   Frames
--------------------------------------------------------------------------
  1  \w     -5.76 200.24   0.50   20.00    --   31.63  73.80  64.24  412
  2  \w     25.24 200.24   0.50   20.00    --   31.63  73.80 109.24  350
;
_diffrn_measurement_device 'abstract diffractometer'
_diffrn_measurement_device_type 'APEX2 Mo source'
_diffrn_measurement_method '\w scans'
_diffrn_orient_matrix_type 'CrysAlisPro convention (1999,Acta A55,543-557)'
_diffrn_orient_matrix_UB_11 -0.0394098000
_diffrn_orient_matrix_UB_12 0.0044361000
_diffrn_orient_matrix_UB_13 0.0123390000
_diffrn_orient_matrix_UB_21 -0.0189320000
_diffrn_orient_matrix_UB_22 0.0143135000
_diffrn_orient_matrix_UB_23 -0.0275185000
_diffrn_orient_matrix_UB_31 -0.0286907000
_diffrn_orient_matrix_UB_32 -0.0155472000
_diffrn_orient_matrix_UB_33 -0.0218911000
_diffrn_radiation_monochromator graphite
_diffrn_radiation_probe x-ray
_diffrn_radiation_type MoK\a
_diffrn_radiation_wavelength 0.71073
_diffrn_reflns_av_R_equivalents 0.0493
_diffrn_reflns_av_unetI/netI 0.0409
_diffrn_reflns_Laue_measured_fraction_full 0.997
_diffrn_reflns_Laue_measured_fraction_max 0.992
_diffrn_reflns_limit_h_max 19
_diffrn_reflns_limit_h_min -20
_diffrn_reflns_limit_k_max 36
_diffrn_reflns_limit_k_min -45
_diffrn_reflns_limit_l_max 28
_diffrn_reflns_limit_l_min -17
_diffrn_reflns_number 66266
_diffrn_reflns_point_group_measured_fraction_full 0.997
_diffrn_reflns_point_group_measured_fraction_max 0.992
_diffrn_reflns_theta_full 25.242
_diffrn_reflns_theta_max 29.575
_diffrn_reflns_theta_min 1.519
_diffrn_source 'fine-focus sealed X-ray tube'
_diffrn_source_current 35
_diffrn_source_type 'Enhance (Mo) X-ray Source'
_diffrn_source_voltage 45
_exptl_absorpt_coefficient_mu 11.958
_exptl_absorpt_correction_T_max 0.02831
_exptl_absorpt_correction_T_min 0.00773
_exptl_absorpt_correction_type multi-scan
_exptl_absorpt_process_details
'CrysAlisPro 1.171.38.41 (Rigaku Oxford Diffraction, 2015) Spherical absorption correction using equivalent radius and absorption coefficient. Empirical absorption correction using spherical harmonics, implemented in SCALE3 ABSPACK scaling algorithm.'
_exptl_crystal_colour red
_exptl_crystal_colour_primary red
_exptl_crystal_density_diffrn 2.400
_exptl_crystal_description prism
_exptl_crystal_F_000 6080
_exptl_crystal_recrystallization_method 'The material was recrystallised from --- by as supplied'
_exptl_crystal_size_max 0.42
_exptl_crystal_size_mid 0.283
_exptl_crystal_size_min 0.182
_refine_diff_density_max 5.332
_refine_diff_density_min -2.464
_refine_diff_density_rms 0.531
_refine_ls_extinction_method none
_refine_ls_goodness_of_fit_ref 1.163
_refine_ls_hydrogen_treatment constr
_refine_ls_matrix_type full
_refine_ls_number_parameters 1023
_refine_ls_number_reflns 25085
_refine_ls_number_restraints 1212
_refine_ls_restrained_S_all 1.139
_refine_ls_R_factor_all 0.1281
_refine_ls_R_factor_gt 0.1151
_refine_ls_shift/su_max 0.002
_refine_ls_shift/su_mean 0.000
_refine_ls_structure_factor_coef Fsqd
_refine_ls_weighting_details 'w=1/[\s^2^(Fo^2^)+(0.0875P)^2^+830.1605P] where P=(Fo^2^+2Fc^2^)/3'
_refine_ls_weighting_scheme calc
_refine_ls_wR_factor_gt 0.2831
_refine_ls_wR_factor_ref 0.2904
_reflns_Friedel_coverage 0.000
_reflns_number_gt 21096
_reflns_number_total 25085
_reflns_threshold_expression 'I > 2\s(I)'
_cod_data_source_file cs7b01030_si_002.cif
_cod_data_source_block co4v4tba
_cod_database_code 4515790
_shelx_shelxl_version_number 2014/7
_chemical_oxdiff_formula C96H214N6O40W12
_shelx_space_group_comment
;
The symmetry employed for this shelxl refinement is uniquely defined
by the following loop, which should always be used as a source of
symmetry information in preference to the above space-group names.
They are only intended as comments.
;
_reflns_odcompleteness_completeness 99.93
_reflns_odcompleteness_iscentric 1
_reflns_odcompleteness_theta 26.32
_olex2_refinement_description
;
1. Fixed Uiso
 At 1.2 times of:
  All C(H,H) groups
 At 1.5 times of:
  All C(H,H,H) groups
2. Restrained distances
 N5-C9 = N4_$1-C5_$1 = N3-C7 = N1-C1
 1.137 with sigma of 0.005
 C9-C10 = C5-C6 = C7-C8 = C1-C2
 1.456 with sigma of 0.005
 N5-C10 = N4-C6 = N3-C8 = N1-C2
 2.593 with sigma of 0.005
 C12_1-C11_1 = C20_1-C19_1 = C16_1-C15_1 = C19_1-C18_1
 C12_3-C11_3 = C20_3-C19_3 = C16_3-C15_3 = C19_3-C18_3
 C12_2-C11_2 = C20_2-C19_2 = C16_2-C15_2 = C19_2-C18_2
 1.52 with sigma of 0.004
 C23_1-C22_1 = C11_1-C10_1 = C22_1-C21_1 = C14_1-C13_1
 C23_3-C22_3 = C11_3-C10_3 = C22_3-C21_3 = C14_3-C13_3
 C23_2-C22_2 = C11_2-C10_2 = C22_2-C21_2 = C14_2-C13_2
 1.52 with sigma of 0.004
3. Uiso/Uaniso restraints and constraints
Uanis(C12_1) \\sim Ueq: with sigma of 0.002 and sigma for terminal atoms of
0.004
Uanis(C6) \\sim Ueq: with sigma of 0.002 and sigma for terminal atoms of 0.004
Uanis(C20_2) \\sim Ueq: with sigma of 0.002 and sigma for terminal atoms of
0.004
: with sigma of 0.002 and sigma for terminal atoms of 0.004
Uanis(W1') = Uanis(W1)
Uanis(W7') = Uanis(W7)
Uanis(W3') = Uanis(W3)
Uanis(W6) = Uanis(W6')
Uanis(W5) = Uanis(W5')
Uanis(W8) = Uanis(W8')
Uanis(W9') = Uanis(W9)
Uanis(W4') = Uanis(W4)
Uanis(W2') = Uanis(W2)
4. Rigid body (RIGU) restrains
 W2, O8, W6
 with sigma for 1-2 distances of 0.001 and sigma for 1-3 distances of 0.001
 W1, O21, W7
 with sigma for 1-2 distances of 0.001 and sigma for 1-3 distances of 0.001
 W3, O3, W1
 with sigma for 1-2 distances of 0.001 and sigma for 1-3 distances of 0.001
 W9, O16
 with sigma for 1-2 distances of 0.001 and sigma for 1-3 distances of 0.001
 W7, O23, O22, O12, O21, O9
 with sigma for 1-2 distances of 0.001 and sigma for 1-3 distances of 0.001
 C1, C2, N1
 with sigma for 1-2 distances of 0.001 and sigma for 1-3 distances of 0.001
 O17, O1, W1, W2, O3, O10, O11, O21, O34, O2, O7, O8, O27, O33, W3, V1, W7, W8,
  W1', W5, W6, W2', O4, O5, O14, O32, O20, O9, O12, O22, O23, O13, O18, O19, O6,
  O24, O28, O29, O25, O26, W4, W9, Co2, Co1, O15, O30, O31, O16, W9', N1, W4',
 C1, C2
 with sigma for 1-2 distances of 0.001 and sigma for 1-3 distances of 0.001
 C6, N4, C5
 with sigma for 1-2 distances of 0.001 and sigma for 1-3 distances of 0.001
 N5, C9, C10
 with sigma for 1-2 distances of 0.001 and sigma for 1-3 distances of 0.001
 N3, C7, C8
 with sigma for 1-2 distances of 0.001 and sigma for 1-3 distances of 0.001
 N5_1, C9_1, C13_1, C17_1, C21_1, C10_1, C14_1, C18_1, C22_1, C11_1, C15_1,
 C19_1, C23_1, C12_1, C16_1, C20_1, C24_1
 N5_3, C9_3, C13_3, C17_3, C21_3, C10_3, C14_3, C18_3, C22_3, C11_3, C15_3,
 C19_3, C23_3, C12_3, C16_3, C20_3, C24_3
 N5_2, C9_2, C13_2, C17_2, C21_2, C10_2, C14_2, C18_2, C22_2, C11_2, C15_2,
 C19_2, C23_2, C12_2, C16_2, C20_2, C24_2
 with sigma for 1-2 distances of 0.001 and sigma for 1-3 distances of 0.001
 with sigma for 1-2 distances of 0.001 and sigma for 1-3 distances of 0.001
5. Same fragment restrains
{N5_3, C9_3, C10_3, C11_3, C12_3, C13_3, C14_3, C15_3, C16_3, C17_3, C18_3,
C19_3, C20_3, C21_3, C22_3, C23_3, C24_3}
{N5_2, C9_2, C10_2, C11_2, C12_2, C13_2, C14_2, C15_2, C16_2, C17_2, C18_2,
C19_2, C20_2, C21_2, C22_2, C23_2, C24_2}
as
{N5_1, C9_1, C10_1, C11_1, C12_1, C13_1, C14_1, C15_1, C16_1, C17_1, C18_1,
C19_1, C20_1, C21_1, C22_1, C23_1, C24_1} sigma for 1-2: 0.001 1-3: 0.004
6. Others
 Sof(W1')=Sof(W2')=Sof(W7')=Sof(W3')=Sof(W6')=Sof(W5')=Sof(W8')=Sof(W9')=
 Sof(W4')=1-FVAR(1)
 Sof(W1)=Sof(W2)=Sof(W3)=Sof(W4)=Sof(W5)=Sof(W6)=Sof(W7)=Sof(W8)=Sof(W9)=FVAR(1)
7.a Secondary CH2 refined with riding coordinates:
 C9(H9A,H9B), C10(H10A,H10B), C11(H11A,H11B), C13(H13A,H13B), C14(H14A,H14B),
 C15(H15A,H15B), C17(H17A,H17B), C18(H18A,H18B), C19(H19A,H19B), C21(H21A,H21B),
  C22(H22A,H22B), C23(H23A,H23B), C9(H9A,H9B), C10(H10A,H10B), C11(H11A,H11B),
 C13(H13A,H13B), C14(H14A,H14B), C15(H15A,H15B), C17(H17A,H17B), C18(H18A,H18B),
  C19(H19A,H19B), C21(H21A,H21B), C22(H22A,H22B), C23(H23A,H23B), C9(H9A,H9B),
 C10(H10A,H10B), C11(H11A,H11B), C13(H13A,H13B), C14(H14A,H14B), C15(H15A,H15B),
  C17(H17A,H17B), C18(H18A,H18B), C19(H19A,H19B), C21(H21A,H21B), C22(H22A,
 H22B), C23(H23A,H23B)
7.b Idealised Me refined with riding coordinates:
 C16(H16A,H16B,H16C), C24(H24A,H24B,H24C), C16(H16A,H16B,H16C)
7.c Idealised Me refined as rotating group:
 C8(H8A,H8B,H8C), C2(H2A,H2B,H2C), C10(H10A,H10B,H10C), C6(H6A,H6B,H6C),
 C12(H12A,H12B,H12C), C16(H16A,H16B,H16C), C20(H20A,H20B,H20C), C24(H24A,H24B,
 H24C), C12(H12A,H12B,H12C), C20(H20A,H20B,H20C), C12(H12A,H12B,H12C), C20(H20A,
 H20B,H20C), C24(H24A,H24B,H24C)
;
_olex2_diffrn_ambient_temperature_device 'Oxford Cryosystems'
_olex2_exptl_crystal_mounting_method 'The crystal was mounted on a loop with paratone oil'
_olex2_submission_original_sample_id Co4V4TBA
_olex2_submission_special_instructions 'No special instructions were received'
_oxdiff_exptl_absorpt_empirical_details
;
Empirical correction (ABSPACK) includes:
- Absorption correction using spherical harmonics
- Frame scaling
- Detector area scaling
;
_oxdiff_exptl_absorpt_empirical_full_max 38.223
_oxdiff_exptl_absorpt_empirical_full_min 0.412

loop_
_space_group_symop_operation_xyz
'x, y, z'
'-x+1/2, y+1/2, -z+1/2'
'-x, -y, -z'
'x-1/2, -y-1/2, z-1/2'

loop_
_atom_site_label
_atom_site_type_symbol
_atom_site_fract_x
_atom_site_fract_y
_atom_site_fract_z
_atom_site_U_iso_or_equiv
_atom_site_adp_type
_atom_site_occupancy
_atom_site_site_symmetry_order
_atom_site_calc_flag
_atom_site_refinement_flags_posn
_atom_site_refinement_flags_adp
_atom_site_refinement_flags_occupancy
_atom_site_disorder_assembly
_atom_site_disorder_group
O1 O 0.5876(11) 0.6835(5) 0.4583(9) 0.0365(12) Uani 1 1 d . U . A 1
O2 O 0.6693(11) 0.6743(5) 0.5930(8) 0.0357(12) Uani 1 1 d . U . A 1
O3 O 0.7526(11) 0.6450(5) 0.5109(8) 0.0352(12) Uani 1 1 d . U . A 1
O4 O 0.6635(10) 0.5849(4) 0.5806(8) 0.0314(8) Uani 1 1 d . U . A 1
O5 O 0.7646(11) 0.6211(5) 0.6949(8) 0.0339(11) Uani 1 1 d . U . A 1
O6 O 0.5695(11) 0.6152(5) 0.6788(8) 0.0334(12) Uani 1 1 d . U . A 1
O7 O 0.4920(10) 0.6272(4) 0.5284(8) 0.0324(8) Uani 1 1 d . U . A 1
O8 O 0.4166(11) 0.6945(5) 0.4785(8) 0.0363(11) Uani 1 1 d . U . A 1
O9 O 0.3899(11) 0.6363(5) 0.3779(8) 0.0354(12) Uani 1 1 d . U . A 1
O10 O 0.5767(10) 0.5952(4) 0.4386(8) 0.0317(9) Uani 1 1 d . U . A 1
O11 O 0.7140(11) 0.6066(4) 0.3846(8) 0.0339(11) Uani 1 1 d . U . A 1
O12 O 0.5491(11) 0.5682(4) 0.3156(8) 0.0333(11) Uani 1 1 d . U . A 1
O13 O 0.7582(10) 0.5497(4) 0.4887(8) 0.0325(12) Uani 1 1 d . U . A 1
O14 O 0.8509(11) 0.5912(5) 0.6066(8) 0.0344(11) Uani 1 1 d . U . A 1
O15 O 0.7800(10) 0.5433(5) 0.6798(8) 0.0334(11) Uani 1 1 d . U . A 1
O16 O 0.6864(10) 0.4994(4) 0.5656(8) 0.0329(13) Uani 1 1 d . U . A 1
O17 O 0.8892(10) 0.5057(5) 0.6076(8) 0.0342(16) Uani 1 1 d . U . A 1
O18 O 0.5930(10) 0.5093(4) 0.4139(8) 0.0331(16) Uani 1 1 d . U . A 1
O19 O 0.7332(11) 0.5251(5) 0.3484(8) 0.0339(16) Uani 1 1 d . U . A 1
O20 O 0.4895(10) 0.5408(4) 0.5094(8) 0.0314(11) Uani 1 1 d . U . A 1
O21 O 0.5490(11) 0.6488(5) 0.3403(8) 0.0357(11) Uani 1 1 d . U . A 1
O22 O 0.3960(11) 0.5571(5) 0.3579(8) 0.0345(16) Uani 1 1 d . U . A 1
O23 O 0.3805(11) 0.6123(5) 0.2405(8) 0.0356(17) Uani 1 1 d . U . A 1
O24 O 0.3313(11) 0.6460(5) 0.5461(8) 0.0347(11) Uani 1 1 d . U . A 1
O25 O 0.3065(11) 0.5883(5) 0.4497(8) 0.0345(12) Uani 1 1 d . U . A 1
O26 O 0.2190(11) 0.6638(5) 0.4047(8) 0.0362(17) Uani 1 1 d . U . A 1
O27 O 0.5003(11) 0.6859(5) 0.6153(8) 0.0360(11) Uani 1 1 d . U . A 1
O28 O 0.4079(11) 0.5767(5) 0.6083(8) 0.0338(12) Uani 1 1 d . U . A 1
O29 O 0.4008(12) 0.6484(5) 0.6951(9) 0.0376(17) Uani 1 1 d . U . A 1
O30 O 0.5869(11) 0.5348(5) 0.6636(8) 0.0337(13) Uani 1 1 d . U . A 1
O31 O 0.7110(10) 0.5700(5) 0.7910(8) 0.0339(16) Uani 1 1 d . U . A 1
O32 O 0.8814(11) 0.6730(5) 0.6478(8) 0.0356(17) Uani 1 1 d . U . A 1
O33 O 0.5653(12) 0.7480(5) 0.5471(9) 0.0384(17) Uani 1 1 d . U . A 1
O34 O 0.7296(11) 0.6910(5) 0.3905(9) 0.0366(17) Uani 1 1 d . U . A 1
V1 V 0.5547(2) 0.58573(10) 0.51434(18) 0.0273(5) Uani 1 1 d . U . A 1
W1 W 0.67069(7) 0.65342(3) 0.41904(5) 0.0339(2) Uani 0.9420(12) 1 d . U P A 1
W2 W 0.54692(7) 0.69677(3) 0.53598(6) 0.0349(2) Uani 0.9420(12) 1 d . U P A 1
W3 W 0.78385(7) 0.63903(3) 0.61363(5) 0.0328(2) Uani 0.9420(12) 1 d . U P A 1
W4 W 0.67701(7) 0.57457(3) 0.70059(6) 0.03089(19) Uani 0.9420(12) 1 d . U P A 1
W5 W 0.44514(8) 0.63658(3) 0.62910(6) 0.0319(2) Uani 0.9420(12) 1 d . U P A 1
W6 W 0.33407(7) 0.64346(3) 0.45034(5) 0.0339(2) Uani 0.9420(12) 1 d . U P A 1
W7 W 0.45783(7) 0.60512(3) 0.32641(5) 0.0332(2) Uani 0.9420(12) 1 d . U P A 1
W8 W 0.67025(7) 0.54961(3) 0.39537(6) 0.02999(19) Uani 0.9420(12) 1 d . U P A 1
W9 W 0.78807(7) 0.53608(3) 0.58910(5) 0.0310(2) Uani 0.9420(12) 1 d . U P A 1
Co2 Co 0.5517(2) 0.49418(9) 0.58719(16) 0.0319(5) Uani 1 1 d . U . A 1
Co1 Co 0.3445(2) 0.54151(9) 0.52026(16) 0.0334(5) Uani 1 1 d . U . A 1
C7 C 0.699(2) 0.5293(14) 0.1319(15) 0.097(12) Uani 1 1 d D U . . .
C8 C 0.785(3) 0.5283(19) 0.1959(17) 0.121(19) Uani 1 1 d D U . . .
H8A H 0.8280 0.5064 0.1930 0.181 Uiso 1 1 calc GR . . . .
H8B H 0.7644 0.5240 0.2356 0.181 Uiso 1 1 calc GR . . . .
H8C H 0.8201 0.5536 0.2012 0.181 Uiso 1 1 calc GR . . . .
N3 N 0.636(2) 0.5337(12) 0.0801(14) 0.089(10) Uani 1 1 d D U . . .
C1 C 0.1498(17) 0.5398(9) 0.5605(16) 0.055(6) Uani 1 1 d D U . A 1
C2 C 0.077(3) 0.5350(13) 0.595(3) 0.102(13) Uani 1 1 d D U . A 1
H2A H 0.0177 0.5491 0.5692 0.153 Uiso 1 1 calc GR . . A 1
H2B H 0.1030 0.5462 0.6420 0.153 Uiso 1 1 calc GR . . A 1
H2C H 0.0632 0.5066 0.5982 0.153 Uiso 1 1 calc GR . . A 1
N1 N 0.2113(12) 0.5417(6) 0.5373(10) 0.040(2) Uani 1 1 d D U . A 1
N5 N 1.1356(19) 0.5545(17) 0.872(3) 0.16(2) Uani 1 1 d D U . . .
C9 C 1.0575(18) 0.5655(11) 0.8424(19) 0.078(10) Uani 1 1 d D U . . .
C10 C 0.962(2) 0.5828(13) 0.801(2) 0.084(11) Uani 1 1 d D U . . .
H10A H 0.9351 0.5680 0.7582 0.125 Uiso 1 1 calc GR . . . .
H10B H 0.9705 0.6108 0.7914 0.125 Uiso 1 1 calc GR . . . .
H10C H 0.9181 0.5809 0.8277 0.125 Uiso 1 1 calc GR . . . .
N4 N 0.013(3) 0.5392(19) 0.168(2) 0.16(2) Uani 1 1 d D U . . .
C5 C 0.083(3) 0.5445(14) 0.214(2) 0.094(11) Uani 1 1 d D U . . .
C6 C 0.169(3) 0.5532(16) 0.276(2) 0.105(12) Uani 1 1 d D U . . .
H6A H 0.2143 0.5700 0.2633 0.157 Uiso 1 1 calc GR . . . .
H6B H 0.2006 0.5282 0.2961 0.157 Uiso 1 1 calc GR . . . .
H6C H 0.1478 0.5672 0.3104 0.157 Uiso 1 1 calc GR . . . .
W1' W 0.6210(13) 0.6554(5) 0.3856(10) 0.0339(2) Uani 0.0580(12) 1 d . U P A 2
W2' W 0.4931(13) 0.6977(4) 0.5060(10) 0.0349(2) Uani 0.0580(12) 1 d . U P A 2
W7' W 0.4134(13) 0.6003(5) 0.2965(10) 0.0332(2) Uani 0.0580(12) 1 d . . P A 2
W3' W 0.7445(12) 0.6520(5) 0.5869(9) 0.0328(2) Uani 0.0580(12) 1 d . . P A 2
W6' W 0.2893(13) 0.6353(5) 0.4238(10) 0.0339(2) Uani 0.0580(12) 1 d . . P A 2
W5' W 0.4040(14) 0.6357(5) 0.6054(10) 0.0319(2) Uani 0.0580(12) 1 d . . P A 2
W8' W 0.6384(13) 0.5547(5) 0.3700(10) 0.02999(19) Uani 0.0580(12) 1 d . . P A 2
W9' W 0.7676(12) 0.5498(5) 0.5726(10) 0.0310(2) Uani 0.0580(12) 1 d . U P A 2
W4' W 0.6496(12) 0.5841(5) 0.6764(10) 0.03089(19) Uani 0.0580(12) 1 d . U P A 2
N5_1 N 0.3000(10) 0.5372(5) 0.0759(7) 0.092(4) Uani 1 1 d D U . . .
C9_1 C 0.3538(15) 0.5541(6) 0.0304(9) 0.094(4) Uani 1 1 d D U . . .
H9A_1 H 0.3053 0.5624 -0.0138 0.112 Uiso 1 1 calc R . . . .
H9B_1 H 0.3922 0.5322 0.0202 0.112 Uiso 1 1 calc R . . . .
C10_1 C 0.4222(17) 0.5896(7) 0.0594(9) 0.096(7) Uani 1 1 d D U . . .
H10A_1 H 0.4796 0.5803 0.0976 0.115 Uiso 1 1 calc R . . . .
H10B_1 H 0.3886 0.6098 0.0781 0.115 Uiso 1 1 calc R . . . .
C11_1 C 0.4550(19) 0.6089(5) 0.0028(11) 0.102(7) Uani 1 1 d D U . . .
H11A_1 H 0.5180 0.5971 0.0058 0.123 Uiso 1 1 calc R . . . .
H11B_1 H 0.4079 0.6014 -0.0426 0.123 Uiso 1 1 calc R . . . .
C12_1 C 0.466(4) 0.6549(5) 0.005(2) 0.124(9) Uani 1 1 d D U . . .
H12A_1 H 0.4031 0.6672 -0.0199 0.185 Uiso 1 1 calc GR . . . .
H12B_1 H 0.5125 0.6626 -0.0175 0.185 Uiso 1 1 calc GR . . . .
H12C_1 H 0.4889 0.6640 0.0526 0.185 Uiso 1 1 calc GR . . . .
C13_1 C 0.2387(13) 0.5685(6) 0.0909(9) 0.093(4) Uani 1 1 d D U . . .
H13A_1 H 0.2826 0.5882 0.1218 0.111 Uiso 1 1 calc R . . . .
H13B_1 H 0.2018 0.5558 0.1174 0.111 Uiso 1 1 calc R . . . .
C14_1 C 0.1655(19) 0.5922(8) 0.0312(9) 0.113(14) Uani 1 1 d D U . . .
H14A_1 H 0.2014 0.6061 0.0051 0.136 Uiso 1 1 calc R . . . .
H14B_1 H 0.1210 0.5730 -0.0006 0.136 Uiso 1 1 calc R . . . .
C15_1 C 0.1052(17) 0.6231(7) 0.0540(11) 0.090(8) Uani 1 1 d D U . . .
H15A_1 H 0.1497 0.6405 0.0894 0.108 Uiso 1 1 calc R . . . .
H15B_1 H 0.0643 0.6088 0.0758 0.108 Uiso 1 1 calc R . . . .
C16_1 C 0.039(2) 0.6497(8) -0.0046(13) 0.094(9) Uani 1 1 d D U . . .
H16A_1 H -0.0004 0.6328 -0.0424 0.141 Uiso 1 1 calc GR . . . .
H16B_1 H 0.0791 0.6674 -0.0215 0.141 Uiso 1 1 calc GR . . . .
H16C_1 H -0.0031 0.6657 0.0130 0.141 Uiso 1 1 calc GR . . . .
C17_1 C 0.2350(14) 0.5029(6) 0.0336(10) 0.093(4) Uani 1 1 d D U . . .
H17A_1 H 0.1980 0.5131 -0.0128 0.112 Uiso 1 1 calc R . . . .
H17B_1 H 0.2773 0.4812 0.0280 0.112 Uiso 1 1 calc R . . . .
C18_1 C 0.1631(15) 0.4852(6) 0.0657(11) 0.084(6) Uani 1 1 d D U . . .
H18A_1 H 0.1165 0.5058 0.0685 0.101 Uiso 1 1 calc R . . . .
H18B_1 H 0.1982 0.4753 0.1127 0.101 Uiso 1 1 calc R . . . .
C19_1 C 0.1093(13) 0.4504(5) 0.0187(13) 0.086(6) Uani 1 1 d D U . . .
H19A_1 H 0.0574 0.4410 0.0352 0.103 Uiso 1 1 calc R . . . .
H19B_1 H 0.0781 0.4610 -0.0285 0.103 Uiso 1 1 calc R . . . .
C20_1 C 0.173(2) 0.4142(8) 0.015(3) 0.120(18) Uani 1 1 d D U . . .
H20A_1 H 0.1724 0.4112 -0.0324 0.179 Uiso 1 1 calc GR . . . .
H20B_1 H 0.1469 0.3900 0.0287 0.179 Uiso 1 1 calc GR . . . .
H20C_1 H 0.2392 0.4186 0.0458 0.179 Uiso 1 1 calc GR . . . .
C21_1 C 0.3736(13) 0.5218(6) 0.1448(9) 0.090(4) Uani 1 1 d D U . . .
H21A_1 H 0.4141 0.5446 0.1688 0.108 Uiso 1 1 calc R . . . .
H21B_1 H 0.3371 0.5123 0.1743 0.108 Uiso 1 1 calc R . . . .
C22_1 C 0.4413(14) 0.4878(6) 0.1383(9) 0.076(6) Uani 1 1 d D U . . .
H22A_1 H 0.4694 0.4947 0.1025 0.091 Uiso 1 1 calc R . . . .
H22B_1 H 0.4040 0.4628 0.1244 0.091 Uiso 1 1 calc R . . . .
C23_1 C 0.5234(14) 0.4817(7) 0.2084(10) 0.074(6) Uani 1 1 d D U . . .
H23A_1 H 0.5681 0.5047 0.2167 0.089 Uiso 1 1 calc R . . . .
H23B_1 H 0.4947 0.4816 0.2453 0.089 Uiso 1 1 calc R . . . .
C24_1 C 0.582(2) 0.4433(7) 0.2136(16) 0.082(8) Uani 1 1 d D U . . .
H24A_1 H 0.5568 0.4285 0.1702 0.123 Uiso 1 1 calc GR . . . .
H24B_1 H 0.5764 0.4268 0.2512 0.123 Uiso 1 1 calc GR . . . .
H24C_1 H 0.6499 0.4500 0.2226 0.123 Uiso 1 1 calc GR . . . .
N5_3 N 0.7804(10) 0.7589(4) 0.7537(7) 0.091(4) Uani 1 1 d D U . . .
C9_3 C 0.7266(16) 0.7206(5) 0.7583(9) 0.092(5) Uani 1 1 d D U . . .
H9A_3 H 0.7635 0.6978 0.7494 0.110 Uiso 1 1 calc R . . . .
H9B_3 H 0.6631 0.7210 0.7208 0.110 Uiso 1 1 calc R . . . .
C10_3 C 0.7090(18) 0.7127(6) 0.8267(9) 0.079(8) Uani 1 1 d D U . . .
H10A_3 H 0.6761 0.7360 0.8382 0.094 Uiso 1 1 calc R . . . .
H10B_3 H 0.7718 0.7091 0.8641 0.094 Uiso 1 1 calc R . . . .
C11_3 C 0.6460(19) 0.6749(6) 0.8213(9) 0.097(12) Uani 1 1 d D U . . .
H11A_3 H 0.5862 0.6781 0.7810 0.116 Uiso 1 1 calc R . . . .
H11B_3 H 0.6815 0.6518 0.8118 0.116 Uiso 1 1 calc R . . . .
C12_3 C 0.617(2) 0.6646(10) 0.8847(10) 0.085(9) Uani 1 1 d D U . . .
H12A_3 H 0.5467 0.6602 0.8698 0.128 Uiso 1 1 calc GR . . . .
H12B_3 H 0.6343 0.6867 0.9176 0.128 Uiso 1 1 calc GR . . . .
H12C_3 H 0.6504 0.6404 0.9067 0.128 Uiso 1 1 calc GR . . . .
C13_3 C 0.8782(12) 0.7589(5) 0.8069(12) 0.091(4) Uani 1 1 d D U . . .
H13A_3 H 0.8695 0.7588 0.8524 0.109 Uiso 1 1 calc R . . . .
H13B_3 H 0.9093 0.7845 0.8030 0.109 Uiso 1 1 calc R . . . .
C14_3 C 0.9511(13) 0.7252(7) 0.8080(15) 0.093(9) Uani 1 1 d D U . . .
H14A_3 H 0.9221 0.6993 0.8133 0.112 Uiso 1 1 calc R . . . .
H14B_3 H 0.9613 0.7249 0.7631 0.112 Uiso 1 1 calc R . . . .
C15_3 C 1.0500(14) 0.7291(8) 0.8655(18) 0.132(19) Uani 1 1 d D U . . .
H15A_3 H 1.0398 0.7289 0.9104 0.158 Uiso 1 1 calc R . . . .
H15B_3 H 1.0782 0.7553 0.8607 0.158 Uiso 1 1 calc R . . . .
C16_3 C 1.1239(17) 0.6960(9) 0.866(2) 0.14(2) Uani 1 1 d D U . . .
H16A_3 H 1.1177 0.6892 0.8186 0.206 Uiso 1 1 calc R . . . .
H16B_3 H 1.1112 0.6723 0.8893 0.206 Uiso 1 1 calc R . . . .
H16C_3 H 1.1895 0.7056 0.8905 0.206 Uiso 1 1 calc R . . . .
C17_3 C 0.7892(17) 0.7590(6) 0.6806(9) 0.092(5) Uani 1 1 d D U . . .
H17A_3 H 0.8304 0.7362 0.6774 0.111 Uiso 1 1 calc R . . . .
H17B_3 H 0.7242 0.7546 0.6462 0.111 Uiso 1 1 calc R . . . .
C18_3 C 0.8317(19) 0.7975(6) 0.6615(9) 0.112(8) Uani 1 1 d D U . . .
H18A_3 H 0.8822 0.8086 0.7026 0.135 Uiso 1 1 calc R . . . .
H18B_3 H 0.7804 0.8178 0.6437 0.135 Uiso 1 1 calc R . . . .
C19_3 C 0.8759(16) 0.7865(9) 0.6056(9) 0.118(10) Uani 1 1 d D U . . .
H19A_3 H 0.9144 0.8094 0.5993 0.141 Uiso 1 1 calc R . . . .
H19B_3 H 0.9208 0.7638 0.6226 0.141 Uiso 1 1 calc R . . . .
C20_3 C 0.802(3) 0.7750(14) 0.5343(11) 0.123(13) Uani 1 1 d D U . . .
H20A_3 H 0.8370 0.7655 0.5044 0.185 Uiso 1 1 calc GR . . . .
H20B_3 H 0.7636 0.7985 0.5133 0.185 Uiso 1 1 calc GR . . . .
H20C_3 H 0.7595 0.7539 0.5400 0.185 Uiso 1 1 calc GR . . . .
C21_3 C 0.7234(11) 0.7958(6) 0.7650(11) 0.091(5) Uani 1 1 d D U . . .
H21A_3 H 0.7240 0.7953 0.8131 0.110 Uiso 1 1 calc R . . . .
H21B_3 H 0.7579 0.8201 0.7595 0.110 Uiso 1 1 calc R . . . .
C22_3 C 0.6169(12) 0.7988(7) 0.7163(17) 0.107(13) Uani 1 1 d D U . . .
H22A_3 H 0.5793 0.7761 0.7244 0.129 Uiso 1 1 calc R . . . .
H22B_3 H 0.6143 0.7977 0.6678 0.129 Uiso 1 1 calc R . . . .
C23_3 C 0.5725(14) 0.8386(6) 0.7297(19) 0.101(12) Uani 1 1 d D U . . .
H23A_3 H 0.5834 0.8407 0.7795 0.121 Uiso 1 1 calc R . . . .
H23B_3 H 0.6073 0.8610 0.7172 0.121 Uiso 1 1 calc R . . . .
C24_3 C 0.4642(15) 0.8432(10) 0.690(2) 0.108(14) Uani 1 1 d D U . . .
H24A_3 H 0.4539 0.8472 0.6410 0.162 Uiso 1 1 calc R . . . .
H24B_3 H 0.4392 0.8663 0.7077 0.162 Uiso 1 1 calc R . . . .
H24C_3 H 0.4301 0.8191 0.6958 0.162 Uiso 1 1 calc R . . . .
N5_2 N 0.0540(10) 0.6896(4) 0.5115(7) 0.076(3) Uani 1 1 d D U . . .
C9_2 C 0.0535(13) 0.6507(5) 0.4728(12) 0.076(4) Uani 1 1 d D U . . .
H9A_2 H 0.1118 0.6353 0.4990 0.091 Uiso 1 1 calc R . . . .
H9B_2 H 0.0594 0.6575 0.4277 0.091 Uiso 1 1 calc R . . . .
C10_2 C -0.0354(15) 0.6234(5) 0.4597(13) 0.085(7) Uani 1 1 d D U . . .
H10A_2 H -0.0949 0.6386 0.4352 0.102 Uiso 1 1 calc R . . . .
H10B_2 H -0.0395 0.6144 0.5043 0.102 Uiso 1 1 calc R . . . .
C11_2 C -0.0288(19) 0.5865(5) 0.4162(9) 0.085(7) Uani 1 1 d D U . . .
H11A_2 H 0.0353 0.5740 0.4382 0.102 Uiso 1 1 calc R . . . .
H11B_2 H -0.0782 0.5670 0.4182 0.102 Uiso 1 1 calc R . . . .
C12_2 C -0.042(4) 0.5941(13) 0.3394(10) 0.14(2) Uani 1 1 d D U . . .
H12A_2 H -0.0747 0.5711 0.3119 0.213 Uiso 1 1 calc GR . . . .
H12B_2 H 0.0209 0.5979 0.3343 0.213 Uiso 1 1 calc GR . . . .
H12C_2 H -0.0819 0.6180 0.3234 0.213 Uiso 1 1 calc GR . . . .
C13_2 C 0.0478(13) 0.6810(7) 0.5803(8) 0.077(4) Uani 1 1 d D U . . .
H13A_2 H -0.0135 0.6664 0.5729 0.092 Uiso 1 1 calc R . . . .
H13B_2 H 0.0420 0.7069 0.6016 0.092 Uiso 1 1 calc R . . . .
C14_2 C 0.1293(15) 0.6571(8) 0.6341(9) 0.074(6) Uani 1 1 d D U . . .
H14A_2 H 0.1318 0.6300 0.6156 0.088 Uiso 1 1 calc R . . . .
H14B_2 H 0.1919 0.6702 0.6400 0.088 Uiso 1 1 calc R . . . .
C15_2 C 0.118(2) 0.6531(13) 0.7051(10) 0.15(2) Uani 1 1 d D U . . .
H15A_2 H 0.0578 0.6381 0.6996 0.175 Uiso 1 1 calc R . . . .
H15B_2 H 0.1101 0.6801 0.7218 0.175 Uiso 1 1 calc R . . . .
C16_2 C 0.203(2) 0.6320(13) 0.7606(12) 0.123(19) Uani 1 1 d D U . . .
H16A_2 H 0.2411 0.6169 0.7382 0.185 Uiso 1 1 calc R . . . .
H16B_2 H 0.1775 0.6138 0.7873 0.185 Uiso 1 1 calc R . . . .
H16C_2 H 0.2442 0.6520 0.7913 0.185 Uiso 1 1 calc R . . . .
C17_2 C 0.1523(13) 0.7103(6) 0.5199(12) 0.076(4) Uani 1 1 d D U . . .
H17A_2 H 0.2053 0.6917 0.5436 0.091 Uiso 1 1 calc R . . . .
H17B_2 H 0.1555 0.7155 0.4735 0.091 Uiso 1 1 calc R . . . .
C18_2 C 0.1699(11) 0.7500(6) 0.5603(15) 0.079(5) Uani 1 1 d D U . . .
H18A_2 H 0.1496 0.7475 0.6012 0.095 Uiso 1 1 calc R . . . .
H18B_2 H 0.1321 0.7717 0.5308 0.095 Uiso 1 1 calc R . . . .
C19_2 C 0.2795(11) 0.7592(8) 0.5827(10) 0.081(5) Uani 1 1 d D U . . .
H19A_2 H 0.2960 0.7784 0.6214 0.098 Uiso 1 1 calc R . . . .
H19B_2 H 0.3157 0.7343 0.6002 0.098 Uiso 1 1 calc R . . . .
C20_2 C 0.3150(18) 0.7765(12) 0.5259(12) 0.088(7) Uani 1 1 d D U . . .
H20A_2 H 0.2911 0.7599 0.4845 0.133 Uiso 1 1 calc GR . . . .
H20B_2 H 0.3858 0.7769 0.5423 0.133 Uiso 1 1 calc GR . . . .
H20C_2 H 0.2905 0.8038 0.5148 0.133 Uiso 1 1 calc GR . . . .
C21_2 C -0.0334(14) 0.7159(6) 0.4701(7) 0.075(4) Uani 1 1 d D U . . .
H21A_2 H -0.0932 0.7034 0.4724 0.089 Uiso 1 1 calc R . . . .
H21B_2 H -0.0268 0.7423 0.4929 0.089 Uiso 1 1 calc R . . . .
C22_2 C -0.0455(15) 0.7225(6) 0.3933(7) 0.065(5) Uani 1 1 d D U . . .
H22A_2 H -0.0733 0.6984 0.3664 0.078 Uiso 1 1 calc R . . . .
H22B_2 H 0.0184 0.7276 0.3889 0.078 Uiso 1 1 calc R . . . .
C23_2 C -0.1131(19) 0.7587(6) 0.3648(9) 0.073(7) Uani 1 1 d D U . . .
H23A_2 H -0.1749 0.7540 0.3729 0.088 Uiso 1 1 calc R . . . .
H23B_2 H -0.0830 0.7828 0.3911 0.088 Uiso 1 1 calc R . . . .
C24_2 C -0.135(3) 0.7669(11) 0.2880(10) 0.091(11) Uani 1 1 d D U . . .
H24A_2 H -0.1938 0.7525 0.2611 0.137 Uiso 1 1 calc GR . . . .
H24B_2 H -0.0808 0.7579 0.2745 0.137 Uiso 1 1 calc GR . . . .
H24C_2 H -0.1449 0.7955 0.2792 0.137 Uiso 1 1 calc GR . . . .

loop_
_atom_site_aniso_label
_atom_site_aniso_U_11
_atom_site_aniso_U_22
_atom_site_aniso_U_33
_atom_site_aniso_U_23
_atom_site_aniso_U_13
_atom_site_aniso_U_12
O1 0.036(2) 0.030(2) 0.0451(18) -0.0009(14) 0.0159(16) -0.0018(16)
O2 0.0334(15) 0.030(2) 0.044(2) -0.0005(15) 0.0145(13) -0.0017(13)
O3 0.034(2) 0.030(2) 0.0433(13) -0.0012(12) 0.0145(11) -0.0036(16)
O4 0.0264(13) 0.0283(16) 0.0396(14) 0.0003(10) 0.0113(10) -0.0009(10)
O5 0.030(2) 0.0307(19) 0.0424(17) -0.0004(13) 0.0133(15) -0.0026(15)
O6 0.0295(15) 0.031(2) 0.041(2) 0.0001(15) 0.0130(13) 0.0001(13)
O7 0.0291(15) 0.0273(14) 0.0418(15) -0.0003(10) 0.0134(11) 0.0015(10)
O8 0.0355(16) 0.0311(19) 0.043(2) -0.0003(14) 0.0149(13) 0.0010(12)
O9 0.033(2) 0.031(2) 0.0432(18) 0.0000(15) 0.0143(16) 0.0014(16)
O10 0.0293(16) 0.0277(16) 0.0397(13) 0.0004(10) 0.0137(11) -0.0010(11)
O11 0.032(2) 0.0289(15) 0.043(2) -0.0003(12) 0.0149(18) -0.0030(12)
O12 0.0305(17) 0.028(2) 0.0413(19) -0.0004(14) 0.0128(13) -0.0007(14)
O13 0.028(2) 0.029(2) 0.0419(13) -0.0001(12) 0.0133(11) -0.0009(16)
O14 0.030(2) 0.0306(15) 0.044(2) -0.0002(13) 0.0138(16) -0.0029(12)
O15 0.028(2) 0.031(2) 0.0421(17) 0.0007(14) 0.0126(15) -0.0017(15)
O16 0.0272(17) 0.029(2) 0.044(3) -0.0001(17) 0.0136(16) -0.0013(14)
O17 0.027(2) 0.031(3) 0.045(3) 0.002(2) 0.014(2) 0.0007(19)
O18 0.028(3) 0.029(2) 0.043(3) 0.0008(19) 0.014(2) -0.0021(18)
O19 0.030(3) 0.031(3) 0.043(3) -0.001(2) 0.016(2) -0.001(2)
O20 0.0272(17) 0.0261(17) 0.042(2) -0.0005(14) 0.0132(14) -0.0015(12)
O21 0.0351(17) 0.0296(19) 0.0435(19) -0.0003(14) 0.0150(13) -0.0010(13)
O22 0.030(3) 0.030(2) 0.043(3) 0.001(2) 0.012(2) 0.0016(19)
O23 0.034(3) 0.031(4) 0.0410(17) 0.0004(17) 0.0119(15) 0.003(2)
O24 0.0307(18) 0.031(2) 0.0430(14) -0.0003(13) 0.0135(12) 0.0017(15)
O25 0.029(2) 0.0318(16) 0.044(2) 0.0001(13) 0.0142(17) 0.0017(13)
O26 0.0320(19) 0.034(3) 0.043(3) 0.000(2) 0.0130(16) 0.0050(18)
O27 0.034(2) 0.0301(18) 0.0441(19) -0.0013(13) 0.0141(16) -0.0003(15)
O28 0.030(2) 0.0301(18) 0.043(2) -0.0012(14) 0.0145(17) 0.0011(15)
O29 0.036(3) 0.035(4) 0.045(2) -0.002(2) 0.016(2) 0.002(3)
O30 0.029(2) 0.031(2) 0.042(2) -0.0011(16) 0.0128(16) -0.0022(16)
O31 0.028(3) 0.034(4) 0.0389(16) 0.0009(15) 0.0105(15) -0.002(3)
O32 0.032(2) 0.032(3) 0.043(3) -0.001(2) 0.014(2) -0.006(2)
O33 0.040(4) 0.0281(16) 0.048(4) -0.0013(15) 0.017(3) -0.0013(15)
O34 0.036(3) 0.029(2) 0.047(3) 0.000(2) 0.018(3) -0.003(2)
V1 0.0227(10) 0.0241(11) 0.0362(11) 0.0001(8) 0.0112(9) 0.0001(8)
W1 0.0339(5) 0.0270(4) 0.0428(5) -0.0007(3) 0.0158(4) -0.0049(3)
W2 0.0352(5) 0.0248(4) 0.0455(5) -0.0005(3) 0.0149(4) -0.0008(3)
W3 0.0282(4) 0.0290(4) 0.0414(5) -0.0016(4) 0.0121(4) -0.0049(3)
W4 0.0260(4) 0.0292(4) 0.0363(5) 0.0014(3) 0.0091(3) -0.0014(3)
W5 0.0285(4) 0.0277(4) 0.0399(5) -0.0022(3) 0.0121(4) 0.0012(3)
W6 0.0280(4) 0.0318(4) 0.0421(5) 0.0018(4) 0.0122(4) 0.0041(3)
W7 0.0315(4) 0.0291(4) 0.0382(5) 0.0006(3) 0.0110(4) 0.0019(3)
W8 0.0256(4) 0.0273(4) 0.0391(5) -0.0003(3) 0.0136(3) -0.0017(3)
W9 0.0235(4) 0.0276(4) 0.0420(5) 0.0010(3) 0.0114(3) -0.0002(3)
Co2 0.0278(11) 0.0273(11) 0.0422(13) 0.0000(9) 0.0139(10) -0.0015(9)
Co1 0.0285(11) 0.0294(12) 0.0439(14) -0.0003(10) 0.0144(10) -0.0009(9)
C7 0.073(16) 0.15(3) 0.072(14) -0.025(17) 0.033(11) 0.022(18)
C8 0.086(18) 0.19(5) 0.080(15) -0.05(2) 0.023(13) 0.05(2)
N3 0.074(15) 0.12(3) 0.075(14) -0.025(16) 0.030(11) 0.014(17)
C1 0.047(7) 0.046(13) 0.084(13) 0.010(11) 0.040(9) 0.005(8)
C2 0.103(19) 0.08(2) 0.17(3) 0.03(2) 0.11(2) 0.021(19)
N1 0.031(2) 0.040(6) 0.051(5) 0.001(4) 0.017(3) -0.001(3)
N5 0.049(11) 0.17(4) 0.24(5) 0.12(4) 0.014(14) 0.010(14)
C9 0.051(11) 0.08(2) 0.08(2) -0.011(17) 0.004(12) 0.007(12)
C10 0.053(11) 0.10(3) 0.09(2) -0.010(19) 0.004(13) 0.012(14)
N4 0.129(17) 0.18(5) 0.13(2) 0.00(2) 0.010(18) -0.02(2)
C5 0.102(13) 0.08(3) 0.099(12) 0.008(13) 0.037(13) -0.003(14)
C6 0.103(12) 0.104(13) 0.105(12) 0.000(4) 0.034(5) 0.000(4)
W1' 0.0339(5) 0.0270(4) 0.0428(5) -0.0007(3) 0.0158(4) -0.0049(3)
W2' 0.0352(5) 0.0248(4) 0.0455(5) -0.0005(3) 0.0149(4) -0.0008(3)
W7' 0.0315(4) 0.0291(4) 0.0382(5) 0.0006(3) 0.0110(4) 0.0019(3)
W3' 0.0282(4) 0.0290(4) 0.0414(5) -0.0016(4) 0.0121(4) -0.0049(3)
W6' 0.0280(4) 0.0318(4) 0.0421(5) 0.0018(4) 0.0122(4) 0.0041(3)
W5' 0.0285(4) 0.0277(4) 0.0399(5) -0.0022(3) 0.0121(4) 0.0012(3)
W8' 0.0256(4) 0.0273(4) 0.0391(5) -0.0003(3) 0.0136(3) -0.0017(3)
W9' 0.0235(4) 0.0276(4) 0.0420(5) 0.0010(3) 0.0114(3) -0.0002(3)
W4' 0.0260(4) 0.0292(4) 0.0363(5) 0.0014(3) 0.0091(3) -0.0014(3)
N5_1 0.082(7) 0.105(7) 0.089(7) -0.016(5) 0.027(6) 0.001(5)
C9_1 0.080(8) 0.109(8) 0.090(7) -0.014(6) 0.027(6) 0.003(6)
C10_1 0.080(12) 0.108(9) 0.093(8) -0.009(5) 0.021(7) 0.003(8)
C11_1 0.081(15) 0.122(9) 0.097(10) -0.001(5) 0.021(11) 0.001(5)
C12_1 0.124(10) 0.122(9) 0.124(9) -0.001(4) 0.042(5) -0.003(4)
C13_1 0.080(7) 0.105(8) 0.092(8) -0.017(6) 0.028(6) 0.000(6)
C14_1 0.11(2) 0.13(2) 0.094(9) -0.015(7) 0.028(7) 0.03(2)
C15_1 0.070(13) 0.095(13) 0.101(11) -0.022(9) 0.024(9) -0.011(12)
C16_1 0.072(15) 0.101(14) 0.105(13) -0.017(12) 0.025(12) -0.008(13)
C17_1 0.082(8) 0.107(8) 0.090(8) -0.017(6) 0.028(6) 0.000(6)
C18_1 0.068(9) 0.092(10) 0.086(10) -0.007(8) 0.019(8) 0.015(8)
C19_1 0.069(9) 0.096(9) 0.091(14) -0.012(9) 0.023(9) 0.012(8)
C20_1 0.071(12) 0.110(14) 0.16(4) -0.04(2) 0.015(17) 0.017(11)
C21_1 0.079(7) 0.103(8) 0.088(7) -0.017(6) 0.028(6) 0.000(6)
C22_1 0.066(9) 0.085(10) 0.083(8) -0.012(7) 0.032(7) -0.016(9)
C23_1 0.065(9) 0.082(11) 0.082(9) -0.012(8) 0.034(7) -0.017(8)
C24_1 0.075(12) 0.089(12) 0.083(13) -0.016(9) 0.028(10) -0.008(11)
N5_3 0.117(9) 0.059(6) 0.106(8) -0.032(6) 0.049(7) -0.030(6)
C9_3 0.118(10) 0.058(7) 0.107(9) -0.032(6) 0.049(7) -0.030(6)
C10_3 0.081(17) 0.056(10) 0.102(9) -0.022(7) 0.035(9) -0.011(11)
C11_3 0.12(2) 0.073(13) 0.104(11) -0.025(10) 0.041(13) -0.035(17)
C12_3 0.076(19) 0.079(16) 0.094(12) -0.015(10) 0.021(13) -0.021(15)
C13_3 0.118(9) 0.057(7) 0.106(9) -0.030(6) 0.049(7) -0.031(6)
C14_3 0.117(10) 0.057(10) 0.112(15) -0.033(11) 0.048(9) -0.031(8)
C15_3 0.132(11) 0.09(2) 0.16(2) -0.07(2) 0.022(14) -0.011(13)
C16_3 0.130(12) 0.09(2) 0.17(3) -0.07(2) 0.021(16) -0.012(14)
C17_3 0.121(10) 0.058(7) 0.106(8) -0.031(6) 0.050(7) -0.028(7)
C18_3 0.17(2) 0.066(8) 0.123(11) -0.037(7) 0.077(12) -0.044(10)
C19_3 0.17(2) 0.077(13) 0.129(12) -0.047(12) 0.082(14) -0.055(15)
C20_3 0.17(2) 0.10(3) 0.129(11) -0.050(13) 0.085(15) -0.06(2)
C21_3 0.118(9) 0.059(7) 0.104(9) -0.032(6) 0.047(7) -0.029(6)
C22_3 0.122(10) 0.071(12) 0.13(2) -0.052(14) 0.037(10) -0.021(9)
C23_3 0.123(11) 0.069(11) 0.11(2) -0.045(13) 0.039(11) -0.021(9)
C24_3 0.124(10) 0.077(16) 0.12(3) -0.050(17) 0.037(11) -0.019(10)
N5_2 0.066(6) 0.064(6) 0.099(7) -0.005(5) 0.030(5) 0.009(4)
C9_2 0.066(7) 0.064(6) 0.098(8) -0.005(6) 0.030(5) 0.009(5)
C10_2 0.072(8) 0.068(8) 0.118(16) -0.012(9) 0.037(9) 0.003(7)
C11_2 0.070(12) 0.069(7) 0.117(15) -0.012(9) 0.032(11) 0.006(8)
C12_2 0.23(7) 0.077(13) 0.126(15) -0.005(10) 0.072(18) 0.04(2)
C13_2 0.065(6) 0.068(7) 0.099(7) -0.005(6) 0.030(5) 0.008(5)
C14_2 0.058(9) 0.061(14) 0.102(8) -0.002(8) 0.028(6) -0.001(9)
C15_2 0.11(2) 0.22(5) 0.119(9) 0.049(18) 0.057(11) 0.09(3)
C16_2 0.10(2) 0.16(5) 0.113(9) 0.027(16) 0.045(10) 0.06(3)
C17_2 0.066(6) 0.066(7) 0.097(8) -0.006(6) 0.030(5) 0.008(5)
C18_2 0.079(7) 0.066(7) 0.096(9) -0.006(6) 0.032(6) 0.005(5)
C19_2 0.079(7) 0.074(9) 0.092(7) -0.005(5) 0.031(5) 0.002(6)
C20_2 0.085(7) 0.089(8) 0.093(8) -0.002(4) 0.031(4) -0.002(4)
C21_2 0.064(6) 0.063(7) 0.099(7) -0.005(6) 0.031(5) 0.007(5)
C22_2 0.050(9) 0.050(9) 0.097(7) -0.009(6) 0.026(5) -0.006(8)
C23_2 0.064(13) 0.058(10) 0.099(8) -0.006(7) 0.028(7) 0.004(10)
C24_2 0.10(2) 0.076(17) 0.101(8) 0.000(9) 0.036(9) 0.024(17)

loop_
_atom_type_symbol
_atom_type_description
_atom_type_scat_dispersion_real
_atom_type_scat_dispersion_imag
_atom_type_scat_source
C C 0.0033 0.0016 'International Tables Vol C Tables 4.2.6.8 and 6.1.1.4'
H H 0.0000 0.0000 'International Tables Vol C Tables 4.2.6.8 and 6.1.1.4'
Co Co 0.3494 0.9721 'International Tables Vol C Tables 4.2.6.8 and 6.1.1.4'
N N 0.0061 0.0033 'International Tables Vol C Tables 4.2.6.8 and 6.1.1.4'
O O 0.0106 0.0060 'International Tables Vol C Tables 4.2.6.8 and 6.1.1.4'
V V 0.3005 0.5294 'International Tables Vol C Tables 4.2.6.8 and 6.1.1.4'
W W -0.8490 6.8722 'International Tables Vol C Tables 4.2.6.8 and 6.1.1.4'

loop_
_geom_angle_atom_site_label_1
_geom_angle_atom_site_label_2
_geom_angle_atom_site_label_3
_geom_angle
_geom_angle_site_symmetry_1
_geom_angle_site_symmetry_3
W2 O1 W1 150.3(9) . .
W2 O2 W3 155.3(9) . .
W1 O3 W3 155.1(9) . .
V1 O4 W3 126.6(8) . .
V1 O4 W4 122.9(7) . .
V1 O4 W9 123.2(8) . .
W4 O4 W3 91.2(5) . .
W9 O4 W3 91.3(5) . .
W9 O4 W4 91.9(5) . .
W3 O5 W4 125.3(8) . .
W5 O6 W4 155.4(9) . .
V1 O7 W2 125.9(7) . .
V1 O7 W5 124.5(8) . .
V1 O7 W6 121.0(8) . .
W5 O7 W2 90.3(5) . .
W6 O7 W2 92.8(5) . .
W6 O7 W5 93.1(5) . .
W2 O8 W6 125.9(8) . .
W6 O9 W7 153.5(9) . .
V1 O10 W1 124.9(8) . .
V1 O10 W7 126.7(7) . .
V1 O10 W8 121.4(7) . .
W7 O10 W1 89.9(5) . .
W7 O10 W8 92.9(5) . .
W8 O10 W1 91.1(5) . .
W1 O11 W8 124.5(8) . .
W7 O12 W8 123.8(8) . .
W8 O13 W9 150.0(8) . .
W3 O14 W9 123.9(8) . .
W9 O15 W4 125.0(8) . .
W9 O16 Co2 134.6(8) . .
W9 O16 Co1 123.8(8) . 3_666
Co1 O16 Co2 99.5(6) 3_666 .
W8 O18 Co2 135.1(8) . 3_666
W8 O18 Co1 122.1(7) . 3_666
Co2 O18 Co1 99.8(6) 3_666 3_666
V1 O20 Co2 118.6(8) . .
V1 O20 Co2 118.7(8) . 3_666
V1 O20 Co1 120.4(7) . .
Co2 O20 Co2 101.5(6) . 3_666
Co2 O20 Co1 96.2(6) . .
Co2 O20 Co1 96.8(6) 3_666 .
W7 O21 W1 124.6(8) . .
W7 O22 Co2 134.8(8) . 3_666
W5 O24 W6 123.9(8) . .
W6 O25 Co1 136.5(9) . .
W5 O27 W2 124.0(8) . .
W5 O28 Co1 136.6(8) . .
W4 O30 Co2 140.1(8) . .
O4 V1 O7 106.5(7) . .
O4 V1 O10 108.2(7) . .
O4 V1 O20 111.8(7) . .
O7 V1 O20 112.4(7) . .
O10 V1 O7 106.0(7) . .
O10 V1 O20 111.6(7) . .
O1 W1 O10 83.0(6) . .
O1 W1 O21 82.1(7) . .
O3 W1 O1 86.3(7) . .
O3 W1 O10 85.5(6) . .
O3 W1 O11 94.1(7) . .
O3 W1 O21 154.9(7) . .
O11 W1 O1 155.0(6) . .
O11 W1 O10 72.1(6) . .
O11 W1 O21 87.3(7) . .
O21 W1 O10 71.1(6) . .
O34 W1 O1 102.6(7) . .
O34 W1 O3 103.1(7) . .
O34 W1 O10 169.9(7) . .
O34 W1 O11 101.6(7) . .
O34 W1 O21 101.2(7) . .
O1 W2 O7 85.2(6) . .
O1 W2 O27 156.3(6) . .
O2 W2 O1 86.0(7) . .
O2 W2 O7 83.5(6) . .
O2 W2 O27 86.5(7) . .
O8 W2 O1 90.2(7) . .
O8 W2 O2 154.7(7) . .
O8 W2 O7 71.3(6) . .
O8 W2 O27 87.1(7) . .
O27 W2 O7 71.6(6) . .
O33 W2 O1 104.9(7) . .
O33 W2 O2 103.4(7) . .
O33 W2 O7 167.9(6) . .
O33 W2 O8 101.7(7) . .
O33 W2 O27 98.7(7) . .
O2 W3 O3 80.9(7) . .
O2 W3 O4 84.4(6) . .
O3 W3 O4 84.1(6) . .
O5 W3 O2 90.4(7) . .
O5 W3 O3 155.9(6) . .
O5 W3 O4 72.7(6) . .
O5 W3 O14 92.1(7) . .
O14 W3 O2 154.9(6) . .
O14 W3 O3 86.8(7) . .
O14 W3 O4 72.6(6) . .
O32 W3 O2 102.4(7) . .
O32 W3 O3 102.5(7) . .
O32 W3 O4 171.1(6) . .
O32 W3 O5 101.2(7) . .
O32 W3 O14 101.6(7) . .
O5 W4 O4 70.8(6) . .
O6 W4 O4 83.7(6) . .
O6 W4 O5 86.2(6) . .
O15 W4 O4 70.3(6) . .
O15 W4 O5 81.4(6) . .
O15 W4 O6 153.7(6) . .
O30 W4 O4 83.3(6) . .
O30 W4 O5 154.1(7) . .
O30 W4 O6 89.9(6) . .
O30 W4 O15 91.3(6) . .
O31 W4 O4 168.6(6) . .
O31 W4 O5 99.7(7) . .
O31 W4 O6 102.3(7) . .
O31 W4 O15 102.6(7) . .
O31 W4 O30 106.2(7) . .
O6 W5 O7 85.0(6) . .
O6 W5 O24 154.6(7) . .
O6 W5 O28 83.4(6) . .
O24 W5 O7 71.4(6) . .
O24 W5 O28 83.7(6) . .
O27 W5 O6 91.6(7) . .
O27 W5 O7 74.0(6) . .
O27 W5 O24 90.5(7) . .
O27 W5 O28 154.1(6) . .
O28 W5 O7 80.2(6) . .
O29 W5 O6 102.1(7) . .
O29 W5 O7 172.1(6) . .
O29 W5 O24 102.1(7) . .
O29 W5 O27 102.2(7) . .
O29 W5 O28 103.8(7) . .
O8 W6 O7 69.9(6) . .
O9 W6 O7 85.6(6) . .
O9 W6 O8 87.6(6) . .
O9 W6 O24 157.2(6) . .
O24 W6 O7 71.6(6) . .
O24 W6 O8 83.9(6) . .
O25 W6 O7 86.5(6) . .
O25 W6 O8 156.4(6) . .
O25 W6 O9 91.1(7) . .
O25 W6 O24 88.4(7) . .
O26 W6 O7 168.1(6) . .
O26 W6 O8 101.2(7) . .
O26 W6 O9 102.4(7) . .
O26 W6 O24 100.0(7) . .
O26 W6 O25 102.1(7) . .
O9 W7 O10 83.7(6) . .
O9 W7 O22 83.4(6) . .
O12 W7 O9 155.9(7) . .
O12 W7 O10 73.2(6) . .
O12 W7 O21 91.7(7) . .
O12 W7 O22 86.2(6) . .
O21 W7 O9 88.4(6) . .
O21 W7 O10 73.9(6) . .
O21 W7 O22 154.2(7) . .
O22 W7 O10 80.9(6) . .
O23 W7 O9 101.3(7) . .
O23 W7 O10 174.0(6) . .
O23 W7 O12 102.2(7) . .
O23 W7 O21 102.8(7) . .
O23 W7 O22 102.8(7) . .
O11 W8 O10 71.9(5) . .
O11 W8 O12 81.4(6) . .
O12 W8 O10 70.1(6) . .
O13 W8 O10 84.4(6) . .
O13 W8 O11 88.7(6) . .
O13 W8 O12 154.4(6) . .
O18 W8 O10 85.5(6) . .
O18 W8 O11 157.1(6) . .
O18 W8 O12 87.8(6) . .
O18 W8 O13 92.6(7) . .
O19 W8 O10 166.3(6) . .
O19 W8 O11 97.6(7) . .
O19 W8 O12 100.1(7) . .
O19 W8 O13 104.7(7) . .
O19 W8 O18 104.1(7) . .
O13 W9 O4 82.9(6) . .
O13 W9 O14 84.5(6) . .
O14 W9 O4 71.8(5) . .
O15 W9 O4 72.0(6) . .
O15 W9 O13 154.5(6) . .
O15 W9 O14 83.6(6) . .
O16 W9 O4 84.7(6) . .
O16 W9 O13 90.4(6) . .
O16 W9 O14 156.3(6) . .
O16 W9 O15 91.5(6) . .
O17 W9 O4 170.1(6) . .
O17 W9 O13 103.3(7) . .
O17 W9 O14 100.9(7) . .
O17 W9 O15 101.0(7) . .
O17 W9 O16 102.8(7) . .
O16 Co2 O20 88.6(6) . .
O16 Co2 O20 81.2(6) . 3_666
O18 Co2 O16 168.3(6) 3_666 .
O18 Co2 O20 82.3(6) 3_666 .
O18 Co2 O20 89.7(6) 3_666 3_666
O20 Co2 O20 78.5(6) . 3_666
O22 Co2 O16 89.1(6) 3_666 .
O22 Co2 O18 98.3(6) 3_666 3_666
O22 Co2 O20 167.9(6) 3_666 .
O22 Co2 O20 89.4(6) 3_666 3_666
O30 Co2 O16 95.6(6) . .
O30 Co2 O18 92.0(6) . 3_666
O30 Co2 O20 169.4(6) . 3_666
O30 Co2 O20 91.4(6) . .
O30 Co2 O22 100.6(6) . 3_666
O16 Co1 O18 86.7(6) 3_666 3_666
O16 Co1 O20 81.5(6) 3_666 .
O18 Co1 O20 80.8(6) 3_666 .
O25 Co1 O16 88.4(6) . 3_666
O25 Co1 O18 168.8(6) . 3_666
O25 Co1 O20 88.6(6) . .
O25 Co1 O28 96.7(6) . .
O25 Co1 N1 94.1(7) . .
O28 Co1 O16 166.6(6) . 3_666
O28 Co1 O18 86.0(6) . 3_666
O28 Co1 O20 86.3(6) . .
O28 Co1 N1 91.0(7) . .
N1 Co1 O16 101.0(7) . 3_666
N1 Co1 O18 96.6(7) . 3_666
N1 Co1 O20 176.4(7) . .
N3 C7 C8 173(5) . .
C7 C8 H8A 109.5 . .
C7 C8 H8B 109.5 . .
C7 C8 H8C 109.5 . .
H8A C8 H8B 109.5 . .
H8A C8 H8C 109.5 . .
H8B C8 H8C 109.5 . .
N1 C1 C2 174(3) . .
C1 C2 H2A 109.5 . .
C1 C2 H2B 109.5 . .
C1 C2 H2C 109.5 . .
H2A C2 H2B 109.5 . .
H2A C2 H2C 109.5 . .
H2B C2 H2C 109.5 . .
C1 N1 Co1 166(2) . .
N5 C9 C10 174(4) . .
C9 C10 H10A 109.5 . .
C9 C10 H10B 109.5 . .
C9 C10 H10C 109.5 . .
H10A C10 H10B 109.5 . .
H10A C10 H10C 109.5 . .
H10B C10 H10C 109.5 . .
N4 C5 C6 175(5) . .
C5 C6 H6A 109.5 . .
C5 C6 H6B 109.5 . .
C5 C6 H6C 109.5 . .
H6A C6 H6B 109.5 . .
H6A C6 H6C 109.5 . .
H6B C6 H6C 109.5 . .
C9_1 N5_1 C17_1 106.0(11) . .
C9_1 N5_1 C21_1 110.0(11) . .
C13_1 N5_1 C9_1 110.2(12) . .
C13_1 N5_1 C17_1 109.8(12) . .
C13_1 N5_1 C21_1 109.1(11) . .
C21_1 N5_1 C17_1 111.8(12) . .
N5_1 C9_1 H9A_1 108.1 . .
N5_1 C9_1 H9B_1 108.1 . .
N5_1 C9_1 C10_1 116.9(12) . .
H9A_1 C9_1 H9B_1 107.3 . .
C10_1 C9_1 H9A_1 108.1 . .
C10_1 C9_1 H9B_1 108.1 . .
C9_1 C10_1 H10A_1 109.5 . .
C9_1 C10_1 H10B_1 109.5 . .
C9_1 C10_1 C11_1 110.9(11) . .
H10A_1 C10_1 H10B_1 108.0 . .
C11_1 C10_1 H10A_1 109.5 . .
C11_1 C10_1 H10B_1 109.5 . .
C10_1 C11_1 H11A_1 108.1 . .
C10_1 C11_1 H11B_1 108.1 . .
H11A_1 C11_1 H11B_1 107.3 . .
C12_1 C11_1 C10_1 116.8(14) . .
C12_1 C11_1 H11A_1 108.1 . .
C12_1 C11_1 H11B_1 108.1 . .
C11_1 C12_1 H12A_1 109.5 . .
C11_1 C12_1 H12B_1 109.5 . .
C11_1 C12_1 H12C_1 109.5 . .
H12A_1 C12_1 H12B_1 109.5 . .
H12A_1 C12_1 H12C_1 109.5 . .
H12B_1 C12_1 H12C_1 109.5 . .
N5_1 C13_1 H13A_1 107.3 . .
N5_1 C13_1 H13B_1 107.3 . .
N5_1 C13_1 C14_1 120.2(13) . .
H13A_1 C13_1 H13B_1 106.9 . .
C14_1 C13_1 H13A_1 107.3 . .
C14_1 C13_1 H13B_1 107.3 . .
C13_1 C14_1 H14A_1 108.6 . .
C13_1 C14_1 H14B_1 108.6 . .
H14A_1 C14_1 H14B_1 107.6 . .
C15_1 C14_1 C13_1 114.7(13) . .
C15_1 C14_1 H14A_1 108.6 . .
C15_1 C14_1 H14B_1 108.6 . .
C14_1 C15_1 H15A_1 108.5 . .
C14_1 C15_1 H15B_1 108.5 . .
C14_1 C15_1 C16_1 114.9(15) . .
H15A_1 C15_1 H15B_1 107.5 . .
C16_1 C15_1 H15A_1 108.5 . .
C16_1 C15_1 H15B_1 108.5 . .
C15_1 C16_1 H16A_1 109.5 . .
C15_1 C16_1 H16B_1 109.5 . .
C15_1 C16_1 H16C_1 109.5 . .
H16A_1 C16_1 H16B_1 109.5 . .
H16A_1 C16_1 H16C_1 109.5 . .
H16B_1 C16_1 H16C_1 109.5 . .
N5_1 C17_1 H17A_1 108.5 . .
N5_1 C17_1 H17B_1 108.5 . .
H17A_1 C17_1 H17B_1 107.5 . .
C18_1 C17_1 N5_1 115.0(12) . .
C18_1 C17_1 H17A_1 108.5 . .
C18_1 C17_1 H17B_1 108.5 . .
C17_1 C18_1 H18A_1 110.2 . .
C17_1 C18_1 H18B_1 110.2 . .
C17_1 C18_1 C19_1 107.4(13) . .
H18A_1 C18_1 H18B_1 108.5 . .
C19_1 C18_1 H18A_1 110.2 . .
C19_1 C18_1 H18B_1 110.2 . .
C18_1 C19_1 H19A_1 108.4 . .
C18_1 C19_1 H19B_1 108.4 . .
H19A_1 C19_1 H19B_1 107.4 . .
C20_1 C19_1 C18_1 115.7(14) . .
C20_1 C19_1 H19A_1 108.4 . .
C20_1 C19_1 H19B_1 108.4 . .
C19_1 C20_1 H20A_1 109.5 . .
C19_1 C20_1 H20B_1 109.5 . .
C19_1 C20_1 H20C_1 109.5 . .
H20A_1 C20_1 H20B_1 109.5 . .
H20A_1 C20_1 H20C_1 109.5 . .
H20B_1 C20_1 H20C_1 109.5 . .
N5_1 C21_1 H21A_1 108.4 . .
N5_1 C21_1 H21B_1 108.4 . .
H21A_1 C21_1 H21B_1 107.4 . .
C22_1 C21_1 N5_1 115.6(12) . .
C22_1 C21_1 H21A_1 108.4 . .
C22_1 C21_1 H21B_1 108.4 . .
C21_1 C22_1 H22A_1 109.8 . .
C21_1 C22_1 H22B_1 109.8 . .
C21_1 C22_1 C23_1 109.5(12) . .
H22A_1 C22_1 H22B_1 108.2 . .
C23_1 C22_1 H22A_1 109.8 . .
C23_1 C22_1 H22B_1 109.8 . .
C22_1 C23_1 H23A_1 108.6 . .
C22_1 C23_1 H23B_1 108.6 . .
H23A_1 C23_1 H23B_1 107.6 . .
C24_1 C23_1 C22_1 114.6(13) . .
C24_1 C23_1 H23A_1 108.6 . .
C24_1 C23_1 H23B_1 108.6 . .
C23_1 C24_1 H24A_1 109.5 . .
C23_1 C24_1 H24B_1 109.5 . .
C23_1 C24_1 H24C_1 109.5 . .
H24A_1 C24_1 H24B_1 109.5 . .
H24A_1 C24_1 H24C_1 109.5 . .
H24B_1 C24_1 H24C_1 109.5 . .
C9_3 N5_3 C17_3 106.0(11) . .
C9_3 N5_3 C21_3 110.0(12) . .
C13_3 N5_3 C9_3 110.2(12) . .
C13_3 N5_3 C17_3 109.8(12) . .
C13_3 N5_3 C21_3 109.1(11) . .
C21_3 N5_3 C17_3 111.7(12) . .
N5_3 C9_3 H9A_3 108.1 . .
N5_3 C9_3 H9B_3 108.1 . .
N5_3 C9_3 C10_3 116.9(12) . .
H9A_3 C9_3 H9B_3 107.3 . .
C10_3 C9_3 H9A_3 108.1 . .
C10_3 C9_3 H9B_3 108.1 . .
C9_3 C10_3 H10A_3 109.5 . .
C9_3 C10_3 H10B_3 109.5 . .
C9_3 C10_3 C11_3 110.9(11) . .
H10A_3 C10_3 H10B_3 108.0 . .
C11_3 C10_3 H10A_3 109.5 . .
C11_3 C10_3 H10B_3 109.5 . .
C10_3 C11_3 H11A_3 108.1 . .
C10_3 C11_3 H11B_3 108.1 . .
H11A_3 C11_3 H11B_3 107.3 . .
C12_3 C11_3 C10_3 116.9(14) . .
C12_3 C11_3 H11A_3 108.1 . .
C12_3 C11_3 H11B_3 108.1 . .
C11_3 C12_3 H12A_3 109.5 . .
C11_3 C12_3 H12B_3 109.5 . .
C11_3 C12_3 H12C_3 109.5 . .
H12A_3 C12_3 H12B_3 109.5 . .
H12A_3 C12_3 H12C_3 109.5 . .
H12B_3 C12_3 H12C_3 109.5 . .
N5_3 C13_3 H13A_3 107.3 . .
N5_3 C13_3 H13B_3 107.3 . .
N5_3 C13_3 C14_3 120.2(13) . .
H13A_3 C13_3 H13B_3 106.9 . .
C14_3 C13_3 H13A_3 107.3 . .
C14_3 C13_3 H13B_3 107.3 . .
C13_3 C14_3 H14A_3 108.6 . .
C13_3 C14_3 H14B_3 108.6 . .
H14A_3 C14_3 H14B_3 107.6 . .
C15_3 C14_3 C13_3 114.6(13) . .
C15_3 C14_3 H14A_3 108.6 . .
C15_3 C14_3 H14B_3 108.6 . .
C14_3 C15_3 H15A_3 108.5 . .
C14_3 C15_3 H15B_3 108.5 . .
C14_3 C15_3 C16_3 114.9(16) . .
H15A_3 C15_3 H15B_3 107.5 . .
C16_3 C15_3 H15A_3 108.5 . .
C16_3 C15_3 H15B_3 108.5 . .
C15_3 C16_3 H16A_3 109.5 . .
C15_3 C16_3 H16B_3 109.5 . .
C15_3 C16_3 H16C_3 109.5 . .
H16A_3 C16_3 H16B_3 109.5 . .
H16A_3 C16_3 H16C_3 109.5 . .
H16B_3 C16_3 H16C_3 109.5 . .
N5_3 C17_3 H17A_3 108.5 . .
N5_3 C17_3 H17B_3 108.5 . .
H17A_3 C17_3 H17B_3 107.5 . .
C18_3 C17_3 N5_3 115.0(12) . .
C18_3 C17_3 H17A_3 108.5 . .
C18_3 C17_3 H17B_3 108.5 . .
C17_3 C18_3 H18A_3 110.2 . .
C17_3 C18_3 H18B_3 110.2 . .
C17_3 C18_3 C19_3 107.4(13) . .
H18A_3 C18_3 H18B_3 108.5 . .
C19_3 C18_3 H18A_3 110.2 . .
C19_3 C18_3 H18B_3 110.2 . .
C18_3 C19_3 H19A_3 108.4 . .
C18_3 C19_3 H19B_3 108.4 . .
H19A_3 C19_3 H19B_3 107.4 . .
C20_3 C19_3 C18_3 115.6(14) . .
C20_3 C19_3 H19A_3 108.4 . .
C20_3 C19_3 H19B_3 108.4 . .
C19_3 C20_3 H20A_3 109.5 . .
C19_3 C20_3 H20B_3 109.5 . .
C19_3 C20_3 H20C_3 109.5 . .
H20A_3 C20_3 H20B_3 109.5 . .
H20A_3 C20_3 H20C_3 109.5 . .
H20B_3 C20_3 H20C_3 109.5 . .
N5_3 C21_3 H21A_3 108.4 . .
N5_3 C21_3 H21B_3 108.4 . .
H21A_3 C21_3 H21B_3 107.4 . .
C22_3 C21_3 N5_3 115.6(12) . .
C22_3 C21_3 H21A_3 108.4 . .
C22_3 C21_3 H21B_3 108.4 . .
C21_3 C22_3 H22A_3 109.8 . .
C21_3 C22_3 H22B_3 109.8 . .
C21_3 C22_3 C23_3 109.5(12) . .
H22A_3 C22_3 H22B_3 108.2 . .
C23_3 C22_3 H22A_3 109.8 . .
C23_3 C22_3 H22B_3 109.8 . .
C22_3 C23_3 H23A_3 108.6 . .
C22_3 C23_3 H23B_3 108.6 . .
H23A_3 C23_3 H23B_3 107.6 . .
C24_3 C23_3 C22_3 114.6(13) . .
C24_3 C23_3 H23A_3 108.6 . .
C24_3 C23_3 H23B_3 108.6 . .
C23_3 C24_3 H24A_3 109.5 . .
C23_3 C24_3 H24B_3 109.5 . .
C23_3 C24_3 H24C_3 109.5 . .
H24A_3 C24_3 H24B_3 109.5 . .
H24A_3 C24_3 H24C_3 109.5 . .
H24B_3 C24_3 H24C_3 109.5 . .
C9_2 N5_2 C17_2 106.1(11) . .
C9_2 N5_2 C21_2 109.9(11) . .
C13_2 N5_2 C9_2 110.2(12) . .
C13_2 N5_2 C17_2 109.8(12) . .
C13_2 N5_2 C21_2 109.2(11) . .
C21_2 N5_2 C17_2 111.7(12) . .
N5_2 C9_2 H9A_2 108.1 . .
N5_2 C9_2 H9B_2 108.1 . .
N5_2 C9_2 C10_2 116.8(12) . .
H9A_2 C9_2 H9B_2 107.3 . .
C10_2 C9_2 H9A_2 108.1 . .
C10_2 C9_2 H9B_2 108.1 . .
C9_2 C10_2 H10A_2 109.4 . .
C9_2 C10_2 H10B_2 109.4 . .
C9_2 C10_2 C11_2 111.0(12) . .
H10A_2 C10_2 H10B_2 108.0 . .
C11_2 C10_2 H10A_2 109.4 . .
C11_2 C10_2 H10B_2 109.4 . .
C10_2 C11_2 H11A_2 108.1 . .
C10_2 C11_2 H11B_2 108.1 . .
H11A_2 C11_2 H11B_2 107.3 . .
C12_2 C11_2 C10_2 116.8(14) . .
C12_2 C11_2 H11A_2 108.1 . .
C12_2 C11_2 H11B_2 108.1 . .
C11_2 C12_2 H12A_2 109.5 . .
C11_2 C12_2 H12B_2 109.5 . .
C11_2 C12_2 H12C_2 109.5 . .
H12A_2 C12_2 H12B_2 109.5 . .
H12A_2 C12_2 H12C_2 109.5 . .
H12B_2 C12_2 H12C_2 109.5 . .
N5_2 C13_2 H13A_2 107.3 . .
N5_2 C13_2 H13B_2 107.3 . .
N5_2 C13_2 C14_2 120.1(13) . .
H13A_2 C13_2 H13B_2 106.9 . .
C14_2 C13_2 H13A_2 107.3 . .
C14_2 C13_2 H13B_2 107.3 . .
C13_2 C14_2 H14A_2 108.6 . .
C13_2 C14_2 H14B_2 108.6 . .
H14A_2 C14_2 H14B_2 107.6 . .
C15_2 C14_2 C13_2 114.7(13) . .
C15_2 C14_2 H14A_2 108.6 . .
C15_2 C14_2 H14B_2 108.6 . .
C14_2 C15_2 H15A_2 108.5 . .
C14_2 C15_2 H15B_2 108.5 . .
C14_2 C15_2 C16_2 114.9(16) . .
H15A_2 C15_2 H15B_2 107.5 . .
C16_2 C15_2 H15A_2 108.5 . .
C16_2 C15_2 H15B_2 108.5 . .
C15_2 C16_2 H16A_2 109.5 . .
C15_2 C16_2 H16B_2 109.5 . .
C15_2 C16_2 H16C_2 109.5 . .
H16A_2 C16_2 H16B_2 109.5 . .
H16A_2 C16_2 H16C_2 109.5 . .
H16B_2 C16_2 H16C_2 109.5 . .
N5_2 C17_2 H17A_2 108.5 . .
N5_2 C17_2 H17B_2 108.5 . .
H17A_2 C17_2 H17B_2 107.5 . .
C18_2 C17_2 N5_2 115.0(12) . .
C18_2 C17_2 H17A_2 108.5 . .
C18_2 C17_2 H17B_2 108.5 . .
C17_2 C18_2 H18A_2 110.2 . .
C17_2 C18_2 H18B_2 110.2 . .
C17_2 C18_2 C19_2 107.4(13) . .
H18A_2 C18_2 H18B_2 108.5 . .
C19_2 C18_2 H18A_2 110.2 . .
C19_2 C18_2 H18B_2 110.2 . .
C18_2 C19_2 H19A_2 108.4 . .
C18_2 C19_2 H19B_2 108.4 . .
H19A_2 C19_2 H19B_2 107.4 . .
C20_2 C19_2 C18_2 115.6(14) . .
C20_2 C19_2 H19A_2 108.4 . .
C20_2 C19_2 H19B_2 108.4 . .
C19_2 C20_2 H20A_2 109.5 . .
C19_2 C20_2 H20B_2 109.5 . .
C19_2 C20_2 H20C_2 109.5 . .
H20A_2 C20_2 H20B_2 109.5 . .
H20A_2 C20_2 H20C_2 109.5 . .
H20B_2 C20_2 H20C_2 109.5 . .
N5_2 C21_2 H21A_2 108.4 . .
N5_2 C21_2 H21B_2 108.4 . .
H21A_2 C21_2 H21B_2 107.5 . .
C22_2 C21_2 N5_2 115.5(12) . .
C22_2 C21_2 H21A_2 108.4 . .
C22_2 C21_2 H21B_2 108.4 . .
C21_2 C22_2 H22A_2 109.7 . .
C21_2 C22_2 H22B_2 109.7 . .
C21_2 C22_2 C23_2 109.6(11) . .
H22A_2 C22_2 H22B_2 108.2 . .
C23_2 C22_2 H22A_2 109.7 . .
C23_2 C22_2 H22B_2 109.7 . .
C22_2 C23_2 H23A_2 108.6 . .
C22_2 C23_2 H23B_2 108.6 . .
H23A_2 C23_2 H23B_2 107.6 . .
C24_2 C23_2 C22_2 114.5(13) . .
C24_2 C23_2 H23A_2 108.6 . .
C24_2 C23_2 H23B_2 108.6 . .
C23_2 C24_2 H24A_2 109.5 . .
C23_2 C24_2 H24B_2 109.5 . .
C23_2 C24_2 H24C_2 109.5 . .
H24A_2 C24_2 H24B_2 109.5 . .
H24A_2 C24_2 H24C_2 109.5 . .
H24B_2 C24_2 H24C_2 109.5 . .

loop_
_geom_bond_atom_site_label_1
_geom_bond_atom_site_label_2
_geom_bond_distance
_geom_bond_site_symmetry_2
O1 W1 1.921(16) .
O1 W2 1.906(16) .
O2 W2 1.898(15) .
O2 W3 1.944(15) .
O3 W1 1.853(16) .
O3 W3 1.982(16) .
O4 V1 1.682(15) .
O4 W3 2.416(14) .
O4 W4 2.394(15) .
O4 W9 2.369(14) .
O5 W3 1.856(15) .
O5 W4 2.011(15) .
O6 W4 1.978(15) .
O6 W5 1.869(15) .
O7 V1 1.710(15) .
O7 W2 2.408(15) .
O7 W5 2.377(15) .
O7 W6 2.349(15) .
O8 W2 1.844(16) .
O8 W6 2.023(16) .
O9 W6 1.912(16) .
O9 W7 1.947(15) .
O10 V1 1.698(15) .
O10 W1 2.451(14) .
O10 W7 2.356(15) .
O10 W8 2.373(14) .
O11 W1 1.880(15) .
O11 W8 2.012(15) .
O12 W7 1.856(15) .
O12 W8 2.028(15) .
O13 W8 1.883(15) .
O13 W9 1.981(15) .
O14 W3 1.877(15) .
O14 W9 2.001(15) .
O15 W4 1.964(15) .
O15 W9 1.894(16) .
O16 W9 1.832(14) .
O16 Co2 2.137(14) .
O16 Co1 2.121(16) 3_666
O17 W9 1.700(14) .
O18 W8 1.848(14) .
O18 Co2 2.082(14) 3_666
O18 Co1 2.137(15) 3_666
O19 W8 1.721(15) .
O20 V1 1.734(14) .
O20 Co2 2.170(15) 3_666
O20 Co2 2.161(15) .
O20 Co1 2.174(14) .
O21 W1 1.934(16) .
O21 W7 1.902(15) .
O22 W7 2.019(15) .
O22 Co2 2.019(15) 3_666
O23 W7 1.733(16) .
O24 W5 1.933(15) .
O24 W6 1.955(16) .
O25 W6 1.853(15) .
O25 Co1 2.044(16) .
O26 W6 1.734(15) .
O27 W2 1.972(16) .
O27 W5 1.868(15) .
O28 W5 2.045(15) .
O28 Co1 2.060(16) .
O29 W5 1.710(16) .
O30 W4 1.816(15) .
O30 Co2 1.974(15) .
O31 W4 1.733(15) .
O32 W3 1.744(15) .
O33 W2 1.707(15) .
O34 W1 1.708(15) .
Co2 O18 2.082(14) 3_666
Co2 O20 2.170(15) 3_666
Co2 O22 2.019(15) 3_666
Co1 O16 2.121(16) 3_666
Co1 O18 2.137(15) 3_666
Co1 N1 2.063(15) .
C7 C8 1.458(5) .
C7 N3 1.138(5) .
C8 H8A 0.9600 .
C8 H8B 0.9600 .
C8 H8C 0.9600 .
C1 C2 1.457(4) .
C1 N1 1.138(4) .
C2 H2A 0.9600 .
C2 H2B 0.9600 .
C2 H2C 0.9600 .
N5 C9 1.138(4) .
C9 C10 1.458(5) .
C10 H10A 0.9600 .
C10 H10B 0.9600 .
C10 H10C 0.9600 .
N4 C5 1.138(4) .
C5 C6 1.456(5) .
C6 H6A 0.9600 .
C6 H6B 0.9600 .
C6 H6C 0.9600 .
N5_1 C9_1 1.50(2) .
N5_1 C13_1 1.454(19) .
N5_1 C17_1 1.529(19) .
N5_1 C21_1 1.524(19) .
C9_1 H9A_1 0.9700 .
C9_1 H9B_1 0.9700 .
C9_1 C10_1 1.51(2) .
C10_1 H10A_1 0.9700 .
C10_1 H10B_1 0.9700 .
C10_1 C11_1 1.520(2) .
C11_1 H11A_1 0.9700 .
C11_1 H11B_1 0.9700 .
C11_1 C12_1 1.520(2) .
C12_1 H12A_1 0.9600 .
C12_1 H12B_1 0.9600 .
C12_1 H12C_1 0.9600 .
C13_1 H13A_1 0.9700 .
C13_1 H13B_1 0.9700 .
C13_1 C14_1 1.520(2) .
C14_1 H14A_1 0.9700 .
C14_1 H14B_1 0.9700 .
C14_1 C15_1 1.51(2) .
C15_1 H15A_1 0.9700 .
C15_1 H15B_1 0.9700 .
C15_1 C16_1 1.520(2) .
C16_1 H16A_1 0.9600 .
C16_1 H16B_1 0.9600 .
C16_1 H16C_1 0.9600 .
C17_1 H17A_1 0.9700 .
C17_1 H17B_1 0.9700 .
C17_1 C18_1 1.51(2) .
C18_1 H18A_1 0.9700 .
C18_1 H18B_1 0.9700 .
C18_1 C19_1 1.520(2) .
C19_1 H19A_1 0.9700 .
C19_1 H19B_1 0.9700 .
C19_1 C20_1 1.520(2) .
C20_1 H20A_1 0.9600 .
C20_1 H20B_1 0.9600 .
C20_1 H20C_1 0.9600 .
C21_1 H21A_1 0.9700 .
C21_1 H21B_1 0.9700 .
C21_1 C22_1 1.520(2) .
C22_1 H22A_1 0.9700 .
C22_1 H22B_1 0.9700 .
C22_1 C23_1 1.520(2) .
C23_1 H23A_1 0.9700 .
C23_1 H23B_1 0.9700 .
C23_1 C24_1 1.50(2) .
C24_1 H24A_1 0.9600 .
C24_1 H24B_1 0.9600 .
C24_1 H24C_1 0.9600 .
N5_3 C9_3 1.50(2) .
N5_3 C13_3 1.454(19) .
N5_3 C17_3 1.529(19) .
N5_3 C21_3 1.524(19) .
C9_3 H9A_3 0.9700 .
C9_3 H9B_3 0.9700 .
C9_3 C10_3 1.51(2) .
C10_3 H10A_3 0.9700 .
C10_3 H10B_3 0.9700 .
C10_3 C11_3 1.520(2) .
C11_3 H11A_3 0.9700 .
C11_3 H11B_3 0.9700 .
C11_3 C12_3 1.520(2) .
C12_3 H12A_3 0.9600 .
C12_3 H12B_3 0.9600 .
C12_3 H12C_3 0.9600 .
C13_3 H13A_3 0.9700 .
C13_3 H13B_3 0.9700 .
C13_3 C14_3 1.520(2) .
C14_3 H14A_3 0.9700 .
C14_3 H14B_3 0.9700 .
C14_3 C15_3 1.51(2) .
C15_3 H15A_3 0.9700 .
C15_3 H15B_3 0.9700 .
C15_3 C16_3 1.520(2) .
C16_3 H16A_3 0.9600 .
C16_3 H16B_3 0.9600 .
C16_3 H16C_3 0.9600 .
C17_3 H17A_3 0.9700 .
C17_3 H17B_3 0.9700 .
C17_3 C18_3 1.51(2) .
C18_3 H18A_3 0.9700 .
C18_3 H18B_3 0.9700 .
C18_3 C19_3 1.520(2) .
C19_3 H19A_3 0.9700 .
C19_3 H19B_3 0.9700 .
C19_3 C20_3 1.520(2) .
C20_3 H20A_3 0.9600 .
C20_3 H20B_3 0.9600 .
C20_3 H20C_3 0.9600 .
C21_3 H21A_3 0.9700 .
C21_3 H21B_3 0.9700 .
C21_3 C22_3 1.520(2) .
C22_3 H22A_3 0.9700 .
C22_3 H22B_3 0.9700 .
C22_3 C23_3 1.520(2) .
C23_3 H23A_3 0.9700 .
C23_3 H23B_3 0.9700 .
C23_3 C24_3 1.50(2) .
C24_3 H24A_3 0.9600 .
C24_3 H24B_3 0.9600 .
C24_3 H24C_3 0.9600 .
N5_2 C9_2 1.50(2) .
N5_2 C13_2 1.454(19) .
N5_2 C17_2 1.529(19) .
N5_2 C21_2 1.524(19) .
C9_2 H9A_2 0.9700 .
C9_2 H9B_2 0.9700 .
C9_2 C10_2 1.51(2) .
C10_2 H10A_2 0.9700 .
C10_2 H10B_2 0.9700 .
C10_2 C11_2 1.520(2) .
C11_2 H11A_2 0.9700 .
C11_2 H11B_2 0.9700 .
C11_2 C12_2 1.520(2) .
C12_2 H12A_2 0.9600 .
C12_2 H12B_2 0.9600 .
C12_2 H12C_2 0.9600 .
C13_2 H13A_2 0.9700 .
C13_2 H13B_2 0.9700 .
C13_2 C14_2 1.520(2) .
C14_2 H14A_2 0.9700 .
C14_2 H14B_2 0.9700 .
C14_2 C15_2 1.51(2) .
C15_2 H15A_2 0.9700 .
C15_2 H15B_2 0.9700 .
C15_2 C16_2 1.520(2) .
C16_2 H16A_2 0.9600 .
C16_2 H16B_2 0.9600 .
C16_2 H16C_2 0.9600 .
C17_2 H17A_2 0.9700 .
C17_2 H17B_2 0.9700 .
C17_2 C18_2 1.51(2) .
C18_2 H18A_2 0.9700 .
C18_2 H18B_2 0.9700 .
C18_2 C19_2 1.520(2) .
C19_2 H19A_2 0.9700 .
C19_2 H19B_2 0.9700 .
C19_2 C20_2 1.520(2) .
C20_2 H20A_2 0.9600 .
C20_2 H20B_2 0.9600 .
C20_2 H20C_2 0.9600 .
C21_2 H21A_2 0.9700 .
C21_2 H21B_2 0.9700 .
C21_2 C22_2 1.520(2) .
C22_2 H22A_2 0.9700 .
C22_2 H22B_2 0.9700 .
C22_2 C23_2 1.520(2) .
C23_2 H23A_2 0.9700 .
C23_2 H23B_2 0.9700 .
C23_2 C24_2 1.50(2) .
C24_2 H24A_2 0.9600 .
C24_2 H24B_2 0.9600 .
C24_2 H24C_2 0.9600 .

loop_
_geom_torsion_atom_site_label_1
_geom_torsion_atom_site_label_2
_geom_torsion_atom_site_label_3
_geom_torsion_atom_site_label_4
_geom_torsion
_geom_torsion_site_symmetry_1
W1 O10 V1 O4 -54.3(10) .
W1 O10 V1 O7 59.5(10) .
W1 O10 V1 O20 -177.8(8) .
W2 O7 V1 O4 59.2(11) .
W2 O7 V1 O10 -55.9(11) .
W2 O7 V1 O20 -178.1(8) .
W2 O27 W5 O6 87.3(10) .
W2 O27 W5 O7 3.0(8) .
W2 O27 W5 O24 -67.4(10) .
W2 O27 W5 O28 9(2) .
W2 O27 W5 O29 -170.0(9) .
W3 O2 W2 O1 -27(2) .
W3 O2 W2 O7 59(2) .
W3 O2 W2 O8 55(3) .
W3 O2 W2 O27 131(2) .
W3 O2 W2 O33 -131(2) .
W3 O3 W1 O1 27(2) .
W3 O3 W1 O10 -56(2) .
W3 O3 W1 O11 -128(2) .
W3 O3 W1 O21 -35(3) .
W3 O3 W1 O34 129(2) .
W3 O4 V1 O7 -56.0(11) .
W3 O4 V1 O10 57.6(11) .
W3 O4 V1 O20 -179.1(8) .
W4 O4 V1 O7 64.7(10) .
W4 O4 V1 O10 178.2(8) .
W4 O4 V1 O20 -58.4(10) .
W4 O5 W3 O2 87.0(10) .
W4 O5 W3 O3 19(2) .
W4 O5 W3 O4 3.0(8) .
W4 O5 W3 O14 -68.0(10) .
W4 O5 W3 O32 -170.3(9) .
W4 O6 W5 O7 -54(2) .
W4 O6 W5 O24 -33(3) .
W4 O6 W5 O27 -127(2) .
W4 O6 W5 O28 27(2) .
W4 O6 W5 O29 130(2) .
W4 O15 W9 O4 8.9(8) .
W4 O15 W9 O13 19(2) .
W4 O15 W9 O14 81.7(9) .
W4 O15 W9 O16 -75.0(10) .
W4 O15 W9 O17 -178.4(9) .
W5 O7 V1 O4 -61.1(10) .
W5 O7 V1 O10 -176.2(8) .
W5 O7 V1 O20 61.6(11) .
W6 O7 V1 O4 179.6(8) .
W6 O7 V1 O10 64.5(10) .
W6 O7 V1 O20 -57.7(10) .
W6 O8 W2 O1 82.4(10) .
W6 O8 W2 O2 1(2) .
W6 O8 W2 O7 -2.5(8) .
W6 O8 W2 O27 -74.1(10) .
W6 O8 W2 O33 -172.4(10) .
W7 O10 V1 O4 -175.5(8) .
W7 O10 V1 O7 -61.6(10) .
W7 O10 V1 O20 61.0(11) .
W8 O10 V1 O4 62.6(10) .
W8 O10 V1 O7 176.5(8) .
W8 O10 V1 O20 -60.8(10) .
W8 O11 W1 O1 -12(2) .
W8 O11 W1 O3 78.0(10) .
W8 O11 W1 O10 -5.9(8) .
W8 O11 W1 O21 -76.9(10) .
W8 O11 W1 O34 -177.8(9) .
W8 O12 W7 O9 -19(2) .
W8 O12 W7 O10 -1.6(8) .
W8 O12 W7 O21 71.0(9) .
W8 O12 W7 O22 -83.3(9) .
W8 O12 W7 O23 174.4(9) .
W9 O4 V1 O7 -177.3(8) .
W9 O4 V1 O10 -63.8(10) .
W9 O4 V1 O20 59.6(10) .
W9 O13 W8 O10 66.6(16) .
W9 O13 W8 O11 138.6(17) .
W9 O13 W8 O12 72(2) .
W9 O13 W8 O18 -18.6(17) .
W9 O13 W8 O19 -123.9(16) .
W9 O14 W3 O2 -30(2) .
W9 O14 W3 O3 -90.5(10) .
W9 O14 W3 O4 -5.7(8) .
W9 O14 W3 O5 65.4(10) .
W9 O14 W3 O32 167.3(9) .
Co2 O16 W9 O4 -34.5(11) .
Co2 O16 W9 O13 -117.3(11) .
Co2 O16 W9 O14 -40(2) .
Co2 O16 W9 O15 37.2(12) .
Co2 O16 W9 O17 138.9(11) .
Co2 O18 W8 O10 31.8(11) 3_666
Co2 O18 W8 O11 23(2) 3_666
Co2 O18 W8 O12 -38.4(12) 3_666
Co2 O18 W8 O13 116.0(12) 3_666
Co2 O18 W8 O19 -138.2(11) 3_666
Co2 O20 V1 O4 -121.6(8) 3_666
Co2 O20 V1 O4 2.3(11) .
Co2 O20 V1 O7 118.8(8) 3_666
Co2 O20 V1 O7 -117.3(8) .
Co2 O20 V1 O10 123.7(8) .
Co2 O20 V1 O10 -0.1(10) 3_666
Co2 O30 W4 O4 35.1(13) .
Co2 O30 W4 O5 38(2) .
Co2 O30 W4 O6 118.8(13) .
Co2 O30 W4 O15 -34.9(14) .
Co2 O30 W4 O31 -138.4(13) .
Co1 O16 W9 O4 125.3(9) 3_666
Co1 O16 W9 O13 42.4(9) 3_666
Co1 O16 W9 O14 119.7(15) 3_666
Co1 O16 W9 O15 -163.0(9) 3_666
Co1 O16 W9 O17 -61.3(10) 3_666
Co1 O18 W8 O10 -124.5(9) 3_666
Co1 O18 W8 O11 -133.1(14) 3_666
Co1 O18 W8 O12 165.4(9) 3_666
Co1 O18 W8 O13 -40.3(9) 3_666
Co1 O18 W8 O19 65.5(10) 3_666
Co1 O20 V1 O4 119.9(9) .
Co1 O20 V1 O7 0.3(11) .
Co1 O20 V1 O10 -118.6(9) .
Co1 O25 W6 O7 34.8(11) .
Co1 O25 W6 O8 34(2) .
Co1 O25 W6 O9 120.3(12) .
Co1 O25 W6 O24 -36.9(11) .
Co1 O25 W6 O26 -136.8(11) .
N5_1 C9_1 C10_1 C11_1 -168.4(18) .
N5_1 C13_1 C14_1 C15_1 179(2) .
N5_1 C17_1 C18_1 C19_1 -177.1(15) .
N5_1 C21_1 C22_1 C23_1 168.3(19) .
C9_1 N5_1 C13_1 C14_1 53(2) .
C9_1 N5_1 C17_1 C18_1 -172.0(19) .
C9_1 N5_1 C21_1 C22_1 -61(2) .
C9_1 C10_1 C11_1 C12_1 143(3) .
C13_1 N5_1 C9_1 C10_1 60(2) .
C13_1 N5_1 C17_1 C18_1 -53(2) .
C13_1 N5_1 C21_1 C22_1 178(2) .
C13_1 C14_1 C15_1 C16_1 174(3) .
C17_1 N5_1 C9_1 C10_1 178.5(19) .
C17_1 N5_1 C13_1 C14_1 -63(3) .
C17_1 N5_1 C21_1 C22_1 57(2) .
C17_1 C18_1 C19_1 C20_1 65(3) .
C21_1 N5_1 C9_1 C10_1 -61(2) .
C21_1 N5_1 C13_1 C14_1 174(2) .
C21_1 N5_1 C17_1 C18_1 68(2) .
C21_1 C22_1 C23_1 C24_1 167(2) .
N5_3 C9_3 C10_3 C11_3 174.9(19) .
N5_3 C13_3 C14_3 C15_3 179(3) .
N5_3 C17_3 C18_3 C19_3 155.8(16) .
N5_3 C21_3 C22_3 C23_3 -175(2) .
C9_3 N5_3 C13_3 C14_3 59(3) .
C9_3 N5_3 C17_3 C18_3 174(2) .
C9_3 N5_3 C21_3 C22_3 -55(3) .
C9_3 C10_3 C11_3 C12_3 -176(2) .
C13_3 N5_3 C9_3 C10_3 61(2) .
C13_3 N5_3 C17_3 C18_3 -67(2) .
C13_3 N5_3 C21_3 C22_3 -176(2) .
C13_3 C14_3 C15_3 C16_3 -179(3) .
C17_3 N5_3 C9_3 C10_3 179(2) .
C17_3 N5_3 C13_3 C14_3 -57(3) .
C17_3 N5_3 C21_3 C22_3 62(3) .
C17_3 C18_3 C19_3 C20_3 69(3) .
C21_3 N5_3 C9_3 C10_3 -60(2) .
C21_3 N5_3 C13_3 C14_3 180(2) .
C21_3 N5_3 C17_3 C18_3 54(2) .
C21_3 C22_3 C23_3 C24_3 -174(3) .
N5_2 C9_2 C10_2 C11_2 176.5(17) .
N5_2 C13_2 C14_2 C15_2 175(3) .
N5_2 C17_2 C18_2 C19_2 162.9(16) .
N5_2 C21_2 C22_2 C23_2 -162.7(19) .
C9_2 N5_2 C13_2 C14_2 63(2) .
C9_2 N5_2 C17_2 C18_2 -178(2) .
C9_2 N5_2 C21_2 C22_2 -51(2) .
C9_2 C10_2 C11_2 C12_2 -71(4) .
C13_2 N5_2 C9_2 C10_2 59(2) .
C13_2 N5_2 C17_2 C18_2 -59(2) .
C13_2 N5_2 C21_2 C22_2 -171.6(19) .
C13_2 C14_2 C15_2 C16_2 -176(3) .
C17_2 N5_2 C9_2 C10_2 178(2) .
C17_2 N5_2 C13_2 C14_2 -54(2) .
C17_2 N5_2 C21_2 C22_2 67(2) .
C17_2 C18_2 C19_2 C20_2 78(3) .
C21_2 N5_2 C9_2 C10_2 -61(2) .
C21_2 N5_2 C13_2 C14_2 -177(2) .
C21_2 N5_2 C17_2 C18_2 62(2) .
C21_2 C22_2 C23_2 C24_2 -177(3) .
